data_7103293
loop_
_publ_author_name
'Cuesta, Luciano'
'Tomat, Elisa'
'Lynch, Vincent M'
'Sessler, Jonathan L'

_publ_section_title
;
 Binuclear organometallic ruthenium complexes of a Schiff base expanded
 porphyrin.
;
_journal_issue 32
_journal_name_full 'Chemical communications (Cambridge, England)'
_journal_page_first 3744
_journal_page_last 3746
_journal_paper_doi 10.1039/b807126h
_journal_year 2008
_chemical_formula_moiety
;
C38 H36 N8, 2 C32 H12 F24 B 1-, 2 Ru 2+, 2 Cl 1-, 1.5 C H2 Cl2,
2.5 C6 H6
;
_chemical_formula_sum 'C118.5 H78 B2 Cl5 F48 N8 Ru2'
_chemical_formula_weight 2926.90
_chemical_name_systematic
;
?
;
_space_group_IT_number 2
_symmetry_cell_setting triclinic
_symmetry_space_group_name_Hall '-P 1'
_symmetry_space_group_name_H-M 'P -1'
_atom_sites_solution_hydrogens geom
_atom_sites_solution_primary direct
_atom_sites_solution_secondary difmap
_audit_creation_method SHELXL-97
_cell_angle_alpha 97.5700(10)
_cell_angle_beta 92.6880(10)
_cell_angle_gamma 105.1710(10)
_cell_formula_units_Z 2
_cell_length_a 13.1378(10)
_cell_length_b 15.2769(10)
_cell_length_c 32.233(3)
_cell_measurement_reflns_used 6781
_cell_measurement_temperature 153(2)
_cell_measurement_theta_max 27.5
_cell_measurement_theta_min 1
_cell_volume 6167.0(8)
_computing_cell_refinement 'Collect software, Nonius B.V. 1998'
_computing_data_collection 'Collect software, Nonius B.V. 1998'
_computing_data_reduction
;
DENZO and Scalepack (Otwinoski and Minor, 1997)
;
_computing_molecular_graphics 'XP SHELXTL/PC, Siemens Analytical'
_computing_structure_refinement 'XL SHELXTL/PC, Siemens Analytical'
_computing_structure_solution
;

SIR97 - Altomare A., Burla M.C., Camalli M., Cascarano G.L., Giacovazzo C.,
Guagliardi A., Moliterni A.G.G., Polidori G.,Spagna R.
;
_diffrn_ambient_temperature 153(2)
_diffrn_measured_fraction_theta_full 0.976
_diffrn_measured_fraction_theta_max 0.976
_diffrn_measurement_device_type 'Nonius Kappa CCD'
_diffrn_measurement_method \w-scans
_diffrn_radiation_monochromator graphite
_diffrn_radiation_source 'fine-focus sealed tube'
_diffrn_radiation_type MoK\a
_diffrn_radiation_wavelength 0.71073
_diffrn_reflns_av_R_equivalents 0.0233
_diffrn_reflns_av_sigmaI/netI 0.0601
_diffrn_reflns_limit_h_max 16
_diffrn_reflns_limit_h_min -16
_diffrn_reflns_limit_k_max 19
_diffrn_reflns_limit_k_min -19
_diffrn_reflns_limit_l_max 41
_diffrn_reflns_limit_l_min -32
_diffrn_reflns_number 36580
_diffrn_reflns_theta_full 27.28
_diffrn_reflns_theta_max 27.28
_diffrn_reflns_theta_min 1.78
_exptl_absorpt_coefficient_mu 0.477
_exptl_absorpt_correction_type none
_exptl_crystal_colour yellow
_exptl_crystal_density_diffrn 1.576
_exptl_crystal_density_method 'not measured'
_exptl_crystal_description prisms
_exptl_crystal_F_000 2920
_exptl_crystal_size_max 0.25
_exptl_crystal_size_mid 0.25
_exptl_crystal_size_min 0.20
_refine_diff_density_max 1.217
_refine_diff_density_min -1.203
_refine_diff_density_rms 0.087
_refine_ls_extinction_coef 0.0011(2)
_refine_ls_extinction_expression Fc^*^=kFc[1+0.001xFc^2^\l^3^/sin(2\q)]^-1/4^
_refine_ls_extinction_method SHELXL
_refine_ls_goodness_of_fit_ref 1.108
_refine_ls_hydrogen_treatment constr
_refine_ls_matrix_type fullcycle
_refine_ls_number_parameters 1902
_refine_ls_number_reflns 27059
_refine_ls_number_restraints 3018
_refine_ls_restrained_S_all 1.404
_refine_ls_R_factor_all 0.0807
_refine_ls_R_factor_gt 0.0541
_refine_ls_shift/su_max 0.025
_refine_ls_shift/su_mean 0.000
_refine_ls_structure_factor_coef Fsqd
_refine_ls_weighting_details 'calc w=1/[\s^2^(Fo^2^)+(0.0486P)^2^+8.7167P] where P=(Fo^2^+2Fc^2^)/3'
_refine_ls_weighting_scheme calc
_refine_ls_wR_factor_gt 0.1286
_refine_ls_wR_factor_ref 0.1416
_reflns_number_gt 20093
_reflns_number_total 27059
_reflns_threshold_expression >2sigma(I)
_cod_data_source_file b807126h.txt
_cod_data_source_block lc26b
_cod_depositor_comments
;
The following automatic conversions were performed:
'_symmetry_cell_setting' value 'Triclinic' changed to 'triclinic'
according to '/home/saulius/struct/CIF-dictionaries/cif_core.dic'
dictionary named 'cif_core.dic' version 2.4.1 from 2010-06-29.

Automatic conversion script
Id: cif_fix_enum 1527 2010-12-29 10:47:43Z saulius 
;
_cod_original_sg_symbol_H-M P-1
_cod_original_formula_sum 'C118.50 H78 B2 Cl5 F48 N8 Ru2'
_cod_database_code 7103293

loop_
_symmetry_equiv_pos_as_xyz
'x, y, z'
'-x, -y, -z'

loop_
_atom_site_label
_atom_site_type_symbol
_atom_site_fract_x
_atom_site_fract_y
_atom_site_fract_z
_atom_site_U_iso_or_equiv
_atom_site_adp_type
_atom_site_occupancy
_atom_site_symmetry_multiplicity
_atom_site_calc_flag
_atom_site_refinement_flags
_atom_site_disorder_assembly
_atom_site_disorder_group
Ru1 Ru 0.23953(3) 0.55225(2) 0.685182(10) 0.02801(9) Uani 1 1 d U . .
Ru2 Ru 0.60243(3) 0.52347(2) 0.847275(10) 0.02291(9) Uani 1 1 d U . .
Cl1 Cl 0.17779(9) 0.50097(7) 0.74911(3) 0.0325(2) Uani 1 1 d U . .
Cl2 Cl 0.45696(8) 0.52458(7) 0.80058(3) 0.0308(2) Uani 1 1 d U . .
N1 N 0.2325(3) 0.7144(2) 0.77634(11) 0.0288(8) Uani 1 1 d U . .
H1N H 0.2506 0.6627 0.7715 0.035 Uiso 1 1 calc R . .
N2 N 0.1263(3) 0.6276(2) 0.68527(11) 0.0338(8) Uani 1 1 d U . .
N3 N 0.1064(3) 0.4560(2) 0.65228(11) 0.0323(8) Uani 1 1 d U . .
N4 N 0.1935(3) 0.3181(2) 0.69838(11) 0.0309(8) Uani 1 1 d U . .
H4N H 0.2161 0.3704 0.7154 0.037 Uiso 1 1 calc R . .
N5 N 0.4682(3) 0.3333(2) 0.76235(11) 0.0292(8) Uani 1 1 d U . .
H5N H 0.4530 0.3623 0.7857 0.035 Uiso 1 1 calc R . .
N6 N 0.6828(3) 0.4809(2) 0.79593(10) 0.0246(7) Uani 1 1 d U . .
N7 N 0.6954(3) 0.6476(2) 0.83064(10) 0.0235(7) Uani 1 1 d U . .
N8 N 0.4997(3) 0.7253(2) 0.84127(11) 0.0282(8) Uani 1 1 d U . .
H8N H 0.4787 0.6689 0.8470 0.034 Uiso 1 1 calc R . .
C1 C 0.2604(3) 0.7758(3) 0.81240(14) 0.0291(9) Uani 1 1 d U . .
C2 C 0.2207(4) 0.8503(3) 0.80702(15) 0.0355(10) Uani 1 1 d U . .
H2 H 0.2299 0.9043 0.8267 0.043 Uiso 1 1 calc R . .
C3 C 0.1655(4) 0.8310(3) 0.76770(15) 0.0378(11) Uani 1 1 d U . .
H3 H 0.1296 0.8696 0.7559 0.045 Uiso 1 1 calc R . .
C4 C 0.1715(3) 0.7456(3) 0.74851(14) 0.0317(9) Uani 1 1 d U . .
C5 C 0.1175(4) 0.7001(3) 0.70931(14) 0.0345(10) Uani 1 1 d U . .
H5 H 0.0661 0.7272 0.6988 0.041 Uiso 1 1 calc R . .
C6 C 0.0551(4) 0.5941(3) 0.64811(15) 0.0413(12) Uani 1 1 d U . .
C7 C -0.0001(5) 0.6460(4) 0.62870(18) 0.0590(16) Uani 1 1 d U . .
H7 H 0.0085 0.7085 0.6400 0.071 Uiso 1 1 calc R . .
C8 C -0.0671(6) 0.6070(5) 0.5931(2) 0.077(2) Uani 1 1 d U . .
H8 H -0.1054 0.6426 0.5803 0.093 Uiso 1 1 calc R . .
C9 C -0.0793(6) 0.5174(5) 0.5760(2) 0.076(2) Uani 1 1 d U . .
H9 H -0.1261 0.4913 0.5515 0.091 Uiso 1 1 calc R . .
C10 C -0.0235(5) 0.4647(4) 0.59431(17) 0.0588(16) Uani 1 1 d U . .
H10 H -0.0307 0.4031 0.5821 0.071 Uiso 1 1 calc R . .
C11 C 0.0432(4) 0.5028(3) 0.63075(15) 0.0409(11) Uani 1 1 d U . .
C12 C 0.0820(4) 0.3669(3) 0.64472(13) 0.0337(10) Uani 1 1 d U . .
H12 H 0.0237 0.3394 0.6245 0.040 Uiso 1 1 calc R . .
C13 C 0.1286(3) 0.3041(3) 0.66191(14) 0.0314(9) Uani 1 1 d U . .
C14 C 0.1146(4) 0.2134(3) 0.64389(15) 0.0362(10) Uani 1 1 d U . .
H14 H 0.0737 0.1837 0.6184 0.043 Uiso 1 1 calc R . .
C15 C 0.1713(4) 0.1738(3) 0.66999(14) 0.0366(10) Uani 1 1 d U . .
H15 H 0.1773 0.1127 0.6651 0.044 Uiso 1 1 calc R . .
C16 C 0.2172(3) 0.2387(3) 0.70407(14) 0.0300(9) Uani 1 1 d U . .
C17 C 0.2821(4) 0.2308(3) 0.74304(14) 0.0334(10) Uani 1 1 d U . .
C18 C 0.3977(4) 0.2646(3) 0.73601(14) 0.0332(10) Uani 1 1 d U . .
C19 C 0.4525(4) 0.2364(4) 0.70361(17) 0.0491(13) Uani 1 1 d U . .
H19 H 0.4237 0.1891 0.6807 0.059 Uiso 1 1 calc R . .
C20 C 0.5563(4) 0.2887(3) 0.71032(17) 0.0478(13) Uani 1 1 d U . .
H20 H 0.6113 0.2833 0.6928 0.057 Uiso 1 1 calc R . .
C21 C 0.5669(4) 0.3506(3) 0.74706(14) 0.0317(9) Uani 1 1 d U . .
C22 C 0.6611(3) 0.4184(3) 0.76279(14) 0.0302(9) Uani 1 1 d U . .
H22 H 0.7191 0.4184 0.7462 0.036 Uiso 1 1 calc R . .
C23 C 0.7878(3) 0.5417(3) 0.80210(13) 0.0259(8) Uani 1 1 d U . .
C24 C 0.8793(4) 0.5177(3) 0.79192(15) 0.0356(10) Uani 1 1 d U . .
H24 H 0.8757 0.4575 0.7786 0.043 Uiso 1 1 calc R . .
C25 C 0.9762(4) 0.5826(3) 0.80144(16) 0.0421(11) Uani 1 1 d U . .
H25 H 1.0390 0.5668 0.7941 0.051 Uiso 1 1 calc R . .
C26 C 0.9829(4) 0.6693(3) 0.82138(16) 0.0400(11) Uani 1 1 d U . .
H26 H 1.0500 0.7127 0.8280 0.048 Uiso 1 1 calc R . .
C27 C 0.8917(3) 0.6937(3) 0.83184(14) 0.0318(9) Uani 1 1 d U . .
H27 H 0.8962 0.7534 0.8459 0.038 Uiso 1 1 calc R . .
C28 C 0.7947(3) 0.6305(3) 0.82170(13) 0.0248(8) Uani 1 1 d U . .
C29 C 0.6861(3) 0.7286(3) 0.82597(13) 0.0283(9) Uani 1 1 d U . .
H29 H 0.7475 0.7687 0.8176 0.034 Uiso 1 1 calc R . .
C30 C 0.5996(3) 0.7667(3) 0.83127(14) 0.0305(9) Uani 1 1 d U . .
C31 C 0.6008(4) 0.8558(3) 0.82514(18) 0.0445(12) Uani 1 1 d U . .
H31 H 0.6595 0.9012 0.8182 0.053 Uiso 1 1 calc R . .
C32 C 0.5003(4) 0.8658(3) 0.83111(19) 0.0486(13) Uani 1 1 d U . .
H32 H 0.4780 0.9194 0.8288 0.058 Uiso 1 1 calc R . .
C33 C 0.4379(3) 0.7842(3) 0.84104(14) 0.0326(10) Uani 1 1 d U . .
C34 C 0.3229(3) 0.7585(3) 0.84953(14) 0.0320(10) Uani 1 1 d U . .
C35 C 0.2525(4) 0.2844(3) 0.78219(14) 0.0379(10) Uani 1 1 d U . .
H35A H 0.2904 0.2742 0.8073 0.057 Uiso 1 1 calc R . .
H35B H 0.1760 0.2632 0.7843 0.057 Uiso 1 1 calc R . .
H35C H 0.2722 0.3499 0.7800 0.057 Uiso 1 1 calc R . .
C36 C 0.2588(4) 0.1284(3) 0.74853(17) 0.0464(13) Uani 1 1 d U . .
H36A H 0.2771 0.0935 0.7236 0.070 Uiso 1 1 calc R . .
H36B H 0.1835 0.1043 0.7521 0.070 Uiso 1 1 calc R . .
H36C H 0.3012 0.1225 0.7733 0.070 Uiso 1 1 calc R . .
C37 C 0.2831(4) 0.6579(3) 0.85627(15) 0.0357(10) Uani 1 1 d U . .
H37A H 0.2953 0.6178 0.8318 0.053 Uiso 1 1 calc R . .
H37B H 0.2072 0.6433 0.8600 0.053 Uiso 1 1 calc R . .
H37C H 0.3214 0.6484 0.8814 0.053 Uiso 1 1 calc R . .
C38 C 0.3084(4) 0.8201(4) 0.88952(16) 0.0471(13) Uani 1 1 d U . .
H38A H 0.3502 0.8097 0.9135 0.071 Uiso 1 1 calc R . .
H38B H 0.2335 0.8050 0.8949 0.071 Uiso 1 1 calc R . .
H38C H 0.3324 0.8846 0.8856 0.071 Uiso 1 1 calc R . .
C1A C 0.3911(4) 0.5194(3) 0.69532(15) 0.0366(10) Uani 1 1 d U . .
H1A H 0.4092 0.4780 0.7120 0.044 Uiso 1 1 calc R . .
C2A C 0.3532(4) 0.4893(3) 0.65341(15) 0.0397(11) Uani 1 1 d U . .
H2A H 0.3462 0.4277 0.6413 0.048 Uiso 1 1 calc R . .
C3A C 0.3252(4) 0.5517(4) 0.62883(15) 0.0428(12) Uani 1 1 d U . .
H3A H 0.2990 0.5315 0.6002 0.051 Uiso 1 1 calc R . .
C4A C 0.3361(4) 0.6426(3) 0.64663(15) 0.0423(11) Uani 1 1 d U . .
H4A H 0.3169 0.6838 0.6301 0.051 Uiso 1 1 calc R . .
C5A C 0.3761(4) 0.6736(3) 0.68946(15) 0.0397(11) Uani 1 1 d U . .
H5A H 0.3844 0.7355 0.7015 0.048 Uiso 1 1 calc R . .
C6A C 0.4029(4) 0.6123(3) 0.71337(15) 0.0364(10) Uani 1 1 d U . .
H6A H 0.4293 0.6324 0.7419 0.044 Uiso 1 1 calc R . .
C7A C 0.5045(4) 0.4203(3) 0.88044(15) 0.0387(11) Uani 1 1 d U . .
H7A H 0.4412 0.3737 0.8709 0.046 Uiso 1 1 calc R . .
C8A C 0.4997(4) 0.5091(3) 0.89917(15) 0.0411(11) Uani 1 1 d U . .
H8A H 0.4332 0.5219 0.9022 0.049 Uiso 1 1 calc R . .
C9A C 0.5936(5) 0.5770(4) 0.91306(14) 0.0473(13) Uani 1 1 d U . .
H9A H 0.5910 0.6361 0.9256 0.057 Uiso 1 1 calc R . .
C10A C 0.6916(5) 0.5580(4) 0.90851(15) 0.0558(15) Uani 1 1 d U . .
H10A H 0.7551 0.6046 0.9179 0.067 Uiso 1 1 calc R . .
C11A C 0.6967(4) 0.4720(4) 0.89049(17) 0.0538(15) Uani 1 1 d U . .
H11A H 0.7634 0.4596 0.8877 0.065 Uiso 1 1 calc R . .
C12A C 0.6022(5) 0.4026(4) 0.87624(16) 0.0484(13) Uani 1 1 d U . .
H12A H 0.6056 0.3436 0.8638 0.058 Uiso 1 1 calc R . .
F1C F 0.1900(4) 0.6143(3) 0.52827(17) 0.1244(19) Uani 1 1 d U . .
F2C F 0.1203(4) 0.7217(4) 0.52578(17) 0.1236(19) Uani 1 1 d U . .
F3C F 0.2367(4) 0.7026(4) 0.48501(14) 0.1155(18) Uani 1 1 d U . .
F22C F 0.5642(5) 0.9481(4) 0.44519(15) 0.133(2) Uani 1 1 d U . .
F23C F 0.6777(5) 0.9208(5) 0.40644(19) 0.152(3) Uani 1 1 d U . .
F24C F 0.5346(6) 0.8323(5) 0.40193(17) 0.150(2) Uani 1 1 d U . .
C1C C 0.4826(4) 0.8066(3) 0.58176(14) 0.0320(9) Uani 1 1 d U . .
C2C C 0.4002(4) 0.7580(3) 0.55195(15) 0.0396(11) Uani 1 1 d U . .
H2C H 0.4157 0.7212 0.5282 0.047 Uiso 1 1 calc R . .
C3C C 0.2959(4) 0.7614(4) 0.55567(16) 0.0464(12) Uani 1 1 d U . .
C4C C 0.2704(4) 0.8153(4) 0.58943(17) 0.0460(12) Uani 1 1 d U . .
H4C H 0.1999 0.8195 0.5915 0.055 Uiso 1 1 calc R . .
C5C C 0.3502(4) 0.8629(3) 0.62014(16) 0.0389(11) Uani 1 1 d U A .
C6C C 0.4539(4) 0.8583(3) 0.61627(15) 0.0338(10) Uani 1 1 d U . .
H6C H 0.5072 0.8914 0.6378 0.041 Uiso 1 1 calc R . .
C7C C 0.2106(5) 0.7026(5) 0.5239(2) 0.0712(19) Uani 1 1 d U . .
C8C C 0.3267(4) 0.9184(3) 0.65827(16) 0.0514(14) Uani 1 1 d DU . .
F4C F 0.4016(6) 0.9988(5) 0.6673(4) 0.051(2) Uani 0.51 1 d PDU A 1
F5C F 0.3177(8) 0.8781(8) 0.6908(3) 0.089(4) Uani 0.51 1 d PDU A 1
F6C F 0.2393(5) 0.9442(6) 0.6492(3) 0.084(3) Uani 0.51 1 d PDU A 1
F4D F 0.3697(8) 1.0072(5) 0.6630(5) 0.070(4) Uani 0.49 1 d PDU A 2
F5D F 0.3662(6) 0.8941(7) 0.6946(2) 0.047(2) Uani 0.49 1 d PDU A 2
F6D F 0.2244(5) 0.9049(8) 0.6661(3) 0.088(3) Uani 0.49 1 d PDU A 2
C9C C 0.6931(4) 0.8863(3) 0.60325(13) 0.0312(9) Uani 1 1 d U . .
C10C C 0.7883(4) 0.8781(3) 0.62162(15) 0.0361(10) Uani 1 1 d U . .
H10C H 0.7992 0.8188 0.6203 0.043 Uiso 1 1 calc R . .
C11C C 0.8676(4) 0.9533(3) 0.64179(16) 0.0402(11) Uani 1 1 d U B .
C12C C 0.8574(4) 1.0416(3) 0.64246(17) 0.0440(12) Uani 1 1 d U . .
H12C H 0.9107 1.0933 0.6563 0.053 Uiso 1 1 calc R . .
C13C C 0.7665(4) 1.0520(3) 0.62214(15) 0.0381(11) Uani 1 1 d U C .
C14C C 0.6866(4) 0.9764(3) 0.60347(14) 0.0353(10) Uani 1 1 d U . .
H14C H 0.6251 0.9861 0.5903 0.042 Uiso 1 1 calc R . .
C15C C 0.9654(4) 0.9379(3) 0.66165(17) 0.0635(17) Uani 1 1 d DU . .
F7C F 1.0437(6) 0.9588(5) 0.6355(2) 0.081(2) Uani 0.62 1 d PDU B 1
F8C F 0.9580(9) 0.8537(4) 0.6683(3) 0.101(4) Uani 0.62 1 d PDU B 1
F9C F 1.0014(9) 0.9947(6) 0.6974(2) 0.055(2) Uani 0.62 1 d PDU B 1
F7CA F 0.9358(12) 0.8662(7) 0.6843(4) 0.068(4) Uani 0.38 1 d PDU B 2
F8CA F 1.0213(16) 1.0064(9) 0.6900(4) 0.067(5) Uani 0.38 1 d PDU B 2
F9CA F 1.0316(12) 0.9118(10) 0.6361(4) 0.102(5) Uani 0.38 1 d PDU B 2
C16C C 0.7544(4) 1.1465(3) 0.62079(15) 0.0513(14) Uani 1 1 d DU . .
F10C F 0.6807(5) 1.1638(5) 0.6457(2) 0.0677(19) Uani 0.64 1 d PDU C 1
F11C F 0.8412(5) 1.2129(5) 0.6342(3) 0.081(3) Uani 0.64 1 d PDU C 1
F12C F 0.7215(7) 1.1578(7) 0.58299(18) 0.072(2) Uani 0.64 1 d PDU C 1
F10E F 0.6813(9) 1.1510(13) 0.5917(4) 0.078(5) Uani 0.36 1 d PDU C 2
F11E F 0.8442(8) 1.2028(10) 0.6107(4) 0.077(4) Uani 0.36 1 d PDU C 2
F12E F 0.7327(13) 1.1867(11) 0.6568(3) 0.109(6) Uani 0.36 1 d PDU C 2
C17C C 0.6050(3) 0.7033(3) 0.59971(13) 0.0312(9) Uani 1 1 d U . .
C18C C 0.5747(4) 0.6162(3) 0.57597(14) 0.0370(10) Uani 1 1 d U . .
H18C H 0.5488 0.6099 0.5474 0.044 Uiso 1 1 calc R . .
C19C C 0.5809(4) 0.5380(3) 0.59262(16) 0.0423(11) Uani 1 1 d U D .
C20C C 0.6196(4) 0.5441(3) 0.63360(16) 0.0442(12) Uani 1 1 d U . .
H20C H 0.6270 0.4911 0.6446 0.053 Uiso 1 1 calc R . .
C21C C 0.6474(4) 0.6292(3) 0.65843(15) 0.0406(11) Uani 1 1 d U E .
C22C C 0.6377(4) 0.7062(3) 0.64170(14) 0.0345(10) Uani 1 1 d U . .
H22C H 0.6541 0.7634 0.6597 0.041 Uiso 1 1 calc R . .
C23C C 0.5461(5) 0.4472(4) 0.56508(17) 0.0643(17) Uani 1 1 d DU . .
F13C F 0.4445(5) 0.4247(6) 0.5529(3) 0.113(3) Uani 0.70 1 d PDU D 1
F14C F 0.5951(6) 0.4461(4) 0.52938(18) 0.089(2) Uani 0.70 1 d PDU D 1
F15C F 0.5688(8) 0.3795(4) 0.5822(2) 0.117(3) Uani 0.70 1 d PDU D 1
F13E F 0.5002(11) 0.3808(8) 0.5873(4) 0.069(4) Uani 0.30 1 d PDU D 2
F14E F 0.6226(10) 0.4227(12) 0.5467(5) 0.113(6) Uani 0.30 1 d PDU D 2
F15E F 0.4691(10) 0.4411(11) 0.5352(4) 0.074(4) Uani 0.30 1 d PDU D 2
C24C C 0.6925(4) 0.6387(3) 0.70261(17) 0.0588(16) Uani 1 1 d DU . .
F16C F 0.7935(4) 0.6629(7) 0.7075(2) 0.090(2) Uani 0.59 1 d PDU E 1
F17C F 0.6500(7) 0.5678(5) 0.7204(3) 0.081(3) Uani 0.59 1 d PDU E 1
F18C F 0.6632(6) 0.7079(5) 0.72725(17) 0.0772(19) Uani 0.59 1 d PDU E 1
F16E F 0.7677(8) 0.5889(9) 0.7036(3) 0.091(3) Uani 0.41 1 d PDU E 2
F17E F 0.6293(8) 0.6013(8) 0.7293(4) 0.072(3) Uani 0.41 1 d PDU E 2
F18E F 0.7470(11) 0.7206(5) 0.7202(3) 0.105(4) Uani 0.41 1 d PDU E 2
C25C C 0.6375(4) 0.7874(3) 0.53082(13) 0.0322(9) Uani 1 1 d U . .
C26C C 0.7139(4) 0.7420(3) 0.51898(13) 0.0352(10) Uani 1 1 d U . .
H26C H 0.7399 0.7102 0.5386 0.042 Uiso 1 1 calc R . .
C27C C 0.7528(4) 0.7417(3) 0.47986(14) 0.0390(11) Uani 1 1 d U F .
C28C C 0.7175(4) 0.7879(4) 0.45020(15) 0.0443(12) Uani 1 1 d U . .
H28C H 0.7433 0.7871 0.4231 0.053 Uiso 1 1 calc R . .
C29C C 0.6444(4) 0.8347(4) 0.46126(16) 0.0460(12) Uani 1 1 d U . .
C30C C 0.6042(4) 0.8344(3) 0.50055(15) 0.0396(11) Uani 1 1 d U . .
H30C H 0.5530 0.8669 0.5070 0.048 Uiso 1 1 calc R . .
C31C C 0.8317(4) 0.6897(3) 0.46816(14) 0.0521(14) Uani 1 1 d DU . .
F19C F 0.8642(5) 0.6515(4) 0.49872(12) 0.0843(17) Uani 0.83 1 d PDU F 1
F20C F 0.7955(4) 0.6247(3) 0.43487(13) 0.0670(12) Uani 0.83 1 d PDU F 1
F21C F 0.9210(3) 0.7427(3) 0.45583(14) 0.0659(11) Uani 0.83 1 d PDU F 1
F19E F 0.9320(12) 0.726(2) 0.4832(10) 0.158(16) Uiso 0.17 1 d PD F 2
F20E F 0.834(3) 0.6607(18) 0.4275(3) 0.115(15) Uiso 0.17 1 d PD F 2
F21E F 0.800(2) 0.6117(11) 0.4852(7) 0.090(9) Uiso 0.17 1 d PD F 2
C32C C 0.6065(6) 0.8858(5) 0.43045(19) 0.0705(19) Uani 1 1 d U . .
B2 B 0.6029(4) 0.7964(3) 0.57908(15) 0.0309(10) Uani 1 1 d U . .
C1D C 0.6278(8) 1.0420(7) 0.7237(3) 0.112(3) Uani 1 1 d U . .
H1DA H 0.6950 1.0883 0.7213 0.135 Uiso 1 1 calc R . .
H1DB H 0.5782 1.0407 0.6994 0.135 Uiso 1 1 calc R . .
Cl1D Cl 0.6515(3) 0.9355(3) 0.72200(7) 0.1438(12) Uani 1 1 d U . .
Cl2D Cl 0.5751(2) 1.07423(18) 0.76938(7) 0.1173(8) Uani 1 1 d U . .
F4B F 0.5968(3) 0.8563(2) 0.93004(12) 0.0774(11) Uani 1 1 d U . .
F5B F 0.7338(4) 0.8100(3) 0.92710(17) 0.1028(15) Uani 1 1 d U . .
F6B F 0.6564(4) 0.8140(3) 0.98407(14) 0.1124(18) Uani 1 1 d U . .
F16B F 0.8883(5) 1.2080(3) 0.72908(12) 0.123(2) Uani 1 1 d U . .
F17B F 0.7968(3) 1.2776(2) 0.76619(12) 0.0740(11) Uani 1 1 d U . .
F18B F 0.9624(3) 1.3201(3) 0.77642(14) 0.0835(12) Uani 1 1 d U . .
F19B F 1.2316(3) 1.2396(2) 0.94331(14) 0.0769(11) Uani 1 1 d U . .
F20B F 1.3026(3) 1.3762(4) 0.93279(19) 0.1142(18) Uani 1 1 d U . .
F21B F 1.2665(3) 1.3518(4) 0.99217(16) 0.1073(16) Uani 1 1 d U . .
F22B F 1.0911(3) 1.6035(2) 0.95057(17) 0.0946(15) Uani 1 1 d U . .
F23B F 0.9283(3) 1.5555(2) 0.95895(12) 0.0688(10) Uani 1 1 d U . .
F24B F 0.9758(4) 1.5506(3) 0.89817(11) 0.0822(12) Uani 1 1 d U . .
C1B C 0.8265(3) 1.1114(3) 0.95109(13) 0.0321(10) Uani 1 1 d U . .
C2B C 0.8823(4) 1.1313(3) 0.99090(14) 0.0361(10) Uani 1 1 d U . .
H2B H 0.9273 1.1912 1.0000 0.043 Uiso 1 1 calc R . .
C3B C 0.8733(4) 1.0649(4) 1.01761(15) 0.0419(12) Uani 1 1 d U G .
C4B C 0.8108(4) 0.9774(4) 1.00593(16) 0.0443(12) Uani 1 1 d U . .
H4B H 0.8069 0.9325 1.0240 0.053 Uiso 1 1 calc R . .
C5B C 0.7531(4) 0.9556(3) 0.96696(16) 0.0416(11) Uani 1 1 d U . .
C6B C 0.7611(4) 1.0220(3) 0.94050(15) 0.0362(10) Uani 1 1 d U . .
H6B H 0.7204 1.0057 0.9141 0.043 Uiso 1 1 calc R . .
C7B C 0.9354(4) 1.0876(4) 1.05933(17) 0.0568(15) Uani 1 1 d DU . .
F1B F 1.0179(5) 1.0583(6) 1.0627(3) 0.081(3) Uani 0.65 1 d PDU G 1
F2B F 0.9595(6) 1.1761(4) 1.0755(2) 0.082(2) Uani 0.65 1 d PDU G 1
F3B F 0.8718(5) 1.0513(5) 1.08921(17) 0.0707(18) Uani 0.65 1 d PDU G 1
F1BA F 1.0260(9) 1.1562(8) 1.0583(4) 0.097(4) Uani 0.35 1 d PDU G 2
F2BA F 0.9778(10) 1.0180(7) 1.0652(5) 0.068(4) Uani 0.35 1 d PDU G 2
F3BA F 0.8964(10) 1.1092(11) 1.0933(3) 0.089(5) Uani 0.35 1 d PDU G 2
C8B C 0.6853(5) 0.8595(4) 0.9523(2) 0.0632(17) Uani 1 1 d U . .
C9B C 0.7148(3) 1.2117(3) 0.92318(13) 0.0271(9) Uani 1 1 d U . .
C10B C 0.6261(3) 1.1712(3) 0.89472(14) 0.0290(9) Uani 1 1 d U . .
H10B H 0.6334 1.1330 0.8699 0.035 Uiso 1 1 calc R . .
C11B C 0.5271(3) 1.1853(3) 0.90164(14) 0.0298(9) Uani 1 1 d U H .
C12B C 0.5133(3) 1.2426(3) 0.93641(13) 0.0280(9) Uani 1 1 d U . .
H12B H 0.4460 1.2527 0.9408 0.034 Uiso 1 1 calc R . .
C13B C 0.6001(3) 1.2851(3) 0.96490(13) 0.0282(9) Uani 1 1 d U I .
C14B C 0.6981(3) 1.2685(3) 0.95834(13) 0.0290(9) Uani 1 1 d U . .
H14B H 0.7559 1.2971 0.9787 0.035 Uiso 1 1 calc R . .
C15B C 0.4353(4) 1.1425(3) 0.87015(16) 0.0463(13) Uani 1 1 d DU . .
F7B F 0.4455(12) 1.0717(6) 0.8441(4) 0.062(4) Uani 0.45 1 d PDU H 1
F8B F 0.3508(7) 1.1033(8) 0.8914(3) 0.096(4) Uani 0.45 1 d PDU H 1
F9B F 0.4020(9) 1.1956(6) 0.8487(4) 0.086(4) Uani 0.45 1 d PDU H 1
F7BA F 0.4242(10) 1.0574(4) 0.8552(3) 0.051(2) Uani 0.55 1 d PDU H 2
F8BA F 0.4521(6) 1.1871(5) 0.8351(2) 0.077(3) Uani 0.55 1 d PDU H 2
F9BA F 0.3444(5) 1.1536(7) 0.8800(3) 0.087(3) Uani 0.55 1 d PDU H 2
C16B C 0.5898(3) 1.3501(3) 1.00188(14) 0.0393(11) Uani 1 1 d DU . .
F10B F 0.6204(9) 1.3351(7) 1.0384(2) 0.083(3) Uani 0.51 1 d PDU I 1
F11B F 0.4953(5) 1.3629(8) 1.0032(4) 0.053(3) Uani 0.51 1 d PDU I 1
F12B F 0.6531(7) 1.4344(5) 0.9985(3) 0.071(3) Uani 0.51 1 d PDU I 1
F10D F 0.5655(9) 1.3033(7) 1.0347(3) 0.077(3) Uani 0.49 1 d PDU I 2
F11D F 0.5129(7) 1.3892(9) 0.9978(5) 0.066(4) Uani 0.49 1 d PDU I 2
F12D F 0.6747(6) 1.4152(7) 1.0166(4) 0.093(4) Uani 0.49 1 d PDU I 2
C17B C 0.8488(3) 1.1498(3) 0.87117(13) 0.0291(9) Uani 1 1 d U . .
C18B C 0.8850(4) 1.0720(3) 0.86036(14) 0.0326(10) Uani 1 1 d U . .
H18B H 0.8888 1.0334 0.8809 0.039 Uiso 1 1 calc R . .
C19B C 0.9155(4) 1.0496(3) 0.82046(15) 0.0348(10) Uani 1 1 d U J .
C20B C 0.9131(4) 1.1042(3) 0.78952(15) 0.0379(11) Uani 1 1 d U . .
H20B H 0.9348 1.0891 0.7624 0.045 Uiso 1 1 calc R . .
C21B C 0.8778(4) 1.1816(3) 0.79952(15) 0.0375(11) Uani 1 1 d U . .
C22B C 0.8453(4) 1.2028(3) 0.83919(14) 0.0351(10) Uani 1 1 d U . .
H22B H 0.8197 1.2554 0.8448 0.042 Uiso 1 1 calc R . .
C23B C 0.9547(4) 0.9667(3) 0.81013(14) 0.0489(13) Uani 1 1 d DU . .
F13B F 0.9716(7) 0.9246(7) 0.8415(2) 0.059(2) Uani 0.58 1 d PDU J 1
F14B F 0.8794(5) 0.9008(5) 0.7833(2) 0.066(2) Uani 0.58 1 d PDU J 1
F15B F 1.0382(6) 0.9802(5) 0.7883(3) 0.079(2) Uani 0.58 1 d PDU J 1
F13D F 0.9265(8) 0.9094(8) 0.8377(3) 0.056(3) Uani 0.42 1 d PDU J 2
F14D F 1.0625(6) 0.9935(7) 0.8165(4) 0.088(3) Uani 0.42 1 d PDU J 2
F15D F 0.9330(10) 0.9209(8) 0.7726(2) 0.091(4) Uani 0.42 1 d PDU J 2
C24B C 0.8809(5) 1.2454(4) 0.76791(17) 0.0532(14) Uani 1 1 d U . .
C25B C 0.9303(3) 1.2790(3) 0.93171(13) 0.0295(9) Uani 1 1 d U . .
C26B C 1.0328(4) 1.2673(3) 0.93722(15) 0.0372(10) Uani 1 1 d U . .
H26B H 1.0404 1.2071 0.9371 0.045 Uiso 1 1 calc R . .
C27B C 1.1226(4) 1.3406(3) 0.94278(16) 0.0405(11) Uani 1 1 d U . .
C28B C 1.1153(4) 1.4297(3) 0.94264(15) 0.0385(11) Uani 1 1 d U . .
H28B H 1.1769 1.4800 0.9461 0.046 Uiso 1 1 calc R . .
C29B C 1.0159(4) 1.4429(3) 0.93727(14) 0.0323(9) Uani 1 1 d U . .
C30B C 0.9254(3) 1.3691(3) 0.93211(13) 0.0310(9) Uani 1 1 d U . .
H30B H 0.8580 1.3806 0.9287 0.037 Uiso 1 1 calc R . .
C31B C 1.2297(4) 1.3257(4) 0.9507(2) 0.0589(15) Uani 1 1 d U . .
C32B C 1.0060(4) 1.5382(3) 0.93624(16) 0.0407(11) Uani 1 1 d U . .
B1 B 0.8287(4) 1.1874(3) 0.91929(16) 0.0302(10) Uani 1 1 d U . .
Cl1E Cl 0.4597(3) 1.01666(19) 0.96056(8) 0.1309(10) Uani 1 1 d U . .
C1E C 0.4367(10) 0.9313(9) 0.9948(3) 0.059(3) Uani 0.50 1 d PU . .
H1EA H 0.4459 0.8726 0.9807 0.071 Uiso 0.50 1 calc PR . .
H1EB H 0.3647 0.9206 1.0045 0.071 Uiso 0.50 1 calc PR . .
C1F C 1.1228(13) 0.9542(13) 0.4997(9) 0.192(12) Uiso 0.50 1 d PG . .
H1FA H 1.1852 0.9327 0.4985 0.230 Uiso 0.50 1 d PR . .
C2F C 1.0745(17) 0.9546(12) 0.5372(7) 0.198(13) Uiso 0.50 1 d PG . .
H2FA H 1.1014 0.9308 0.5602 0.238 Uiso 0.50 1 d PR . .
C3F C 0.9873(18) 0.9897(16) 0.5413(7) 0.122(8) Uiso 0.50 1 d PG . .
H3FA H 0.9540 0.9900 0.5672 0.146 Uiso 0.50 1 d PR . .
C4F C 0.948(2) 1.024(2) 0.5080(10) 0.35(3) Uiso 0.50 1 d PG . .
H4FA H 0.8882 1.0484 0.5109 0.419 Uiso 0.50 1 d PR . .
C5F C 0.997(2) 1.024(2) 0.4706(8) 0.36(4) Uiso 0.50 1 d PG . .
H5FA H 0.9698 1.0476 0.4476 0.432 Uiso 0.50 1 d PR . .
C6F C 1.084(2) 0.9887(16) 0.4664(7) 0.140(8) Uiso 0.50 1 d PG . .
H6FA H 1.1172 0.9884 0.4405 0.168 Uiso 0.50 1 d PR . .

loop_
_atom_site_aniso_label
_atom_site_aniso_U_11
_atom_site_aniso_U_22
_atom_site_aniso_U_33
_atom_site_aniso_U_23
_atom_site_aniso_U_13
_atom_site_aniso_U_12
Ru1 0.0320(2) 0.02745(18) 0.02660(18) 0.00365(13) 0.00079(14) 0.01197(15)
Ru2 0.02158(17) 0.02203(16) 0.02510(17) 0.00421(12) 0.00321(12) 0.00530(13)
Cl1 0.0403(6) 0.0292(5) 0.0308(5) 0.0040(4) 0.0075(4) 0.0137(5)
Cl2 0.0273(5) 0.0260(5) 0.0380(6) -0.0026(4) -0.0048(4) 0.0104(4)
N1 0.0307(19) 0.0251(17) 0.0329(19) -0.0005(14) 0.0024(15) 0.0142(15)
N2 0.038(2) 0.034(2) 0.0329(19) 0.0047(16) -0.0034(16) 0.0169(17)
N3 0.033(2) 0.035(2) 0.0298(19) 0.0020(15) -0.0026(15) 0.0128(17)
N4 0.033(2) 0.0244(17) 0.0324(19) 0.0002(14) -0.0032(15) 0.0058(15)
N5 0.032(2) 0.0235(17) 0.0298(18) -0.0026(14) 0.0000(15) 0.0075(15)
N6 0.0225(17) 0.0229(17) 0.0300(18) 0.0039(14) 0.0036(14) 0.0084(14)
N7 0.0189(16) 0.0210(16) 0.0303(18) 0.0033(13) 0.0030(13) 0.0049(13)
N8 0.0261(18) 0.0220(17) 0.037(2) 0.0018(14) 0.0013(15) 0.0095(14)
C1 0.023(2) 0.028(2) 0.036(2) 0.0026(18) 0.0047(17) 0.0084(17)
C2 0.034(2) 0.028(2) 0.045(3) -0.0017(19) 0.002(2) 0.0136(19)
C3 0.040(3) 0.030(2) 0.048(3) 0.006(2) 0.002(2) 0.018(2)
C4 0.031(2) 0.031(2) 0.037(2) 0.0052(18) 0.0046(18) 0.0137(19)
C5 0.040(3) 0.032(2) 0.037(2) 0.0080(19) 0.002(2) 0.018(2)
C6 0.050(3) 0.042(3) 0.037(2) 0.002(2) -0.006(2) 0.024(2)
C7 0.080(4) 0.052(3) 0.051(3) -0.002(3) -0.019(3) 0.040(3)
C8 0.100(5) 0.077(4) 0.064(4) -0.002(3) -0.039(4) 0.054(4)
C9 0.095(5) 0.072(4) 0.062(4) -0.012(3) -0.041(4) 0.044(4)
C10 0.072(4) 0.056(3) 0.050(3) -0.006(3) -0.027(3) 0.031(3)
C11 0.047(3) 0.043(3) 0.036(2) 0.002(2) -0.008(2) 0.022(2)
C12 0.034(2) 0.037(2) 0.029(2) 0.0004(18) -0.0024(18) 0.010(2)
C13 0.029(2) 0.030(2) 0.033(2) 0.0015(18) 0.0002(18) 0.0061(18)
C14 0.038(3) 0.033(2) 0.034(2) 0.0024(19) -0.0015(19) 0.004(2)
C15 0.043(3) 0.027(2) 0.038(2) 0.0007(19) 0.000(2) 0.008(2)
C16 0.028(2) 0.025(2) 0.034(2) 0.0019(17) 0.0000(18) 0.0033(17)
C17 0.035(2) 0.024(2) 0.038(2) 0.0034(18) -0.0037(19) 0.0035(18)
C18 0.035(2) 0.023(2) 0.039(2) -0.0018(18) -0.0050(19) 0.0079(18)
C19 0.046(3) 0.041(3) 0.051(3) -0.021(2) -0.002(2) 0.011(2)
C20 0.041(3) 0.043(3) 0.054(3) -0.016(2) 0.007(2) 0.014(2)
C21 0.031(2) 0.027(2) 0.036(2) -0.0032(18) 0.0032(18) 0.0109(18)
C22 0.028(2) 0.026(2) 0.038(2) 0.0010(18) 0.0046(18) 0.0120(18)
C23 0.022(2) 0.026(2) 0.030(2) 0.0060(16) 0.0056(16) 0.0065(17)
C24 0.030(2) 0.036(2) 0.043(3) 0.002(2) 0.0077(19) 0.014(2)
C25 0.025(2) 0.047(3) 0.059(3) 0.008(2) 0.013(2) 0.016(2)
C26 0.021(2) 0.041(3) 0.058(3) 0.012(2) 0.005(2) 0.004(2)
C27 0.025(2) 0.026(2) 0.046(3) 0.0068(18) 0.0030(18) 0.0071(17)
C28 0.020(2) 0.025(2) 0.031(2) 0.0086(16) 0.0050(16) 0.0067(16)
C29 0.023(2) 0.023(2) 0.037(2) 0.0040(17) 0.0004(17) 0.0047(17)
C30 0.026(2) 0.022(2) 0.044(2) 0.0011(18) 0.0008(18) 0.0101(17)
C31 0.032(3) 0.026(2) 0.078(4) 0.012(2) 0.006(2) 0.008(2)
C32 0.037(3) 0.029(2) 0.086(4) 0.012(2) 0.005(3) 0.018(2)
C33 0.028(2) 0.029(2) 0.042(2) 0.0001(18) -0.0031(19) 0.0132(18)
C34 0.028(2) 0.033(2) 0.036(2) -0.0027(18) 0.0008(18) 0.0133(19)
C35 0.035(3) 0.041(3) 0.035(2) 0.006(2) -0.001(2) 0.007(2)
C36 0.053(3) 0.030(2) 0.052(3) 0.011(2) -0.012(2) 0.004(2)
C37 0.027(2) 0.044(3) 0.038(2) 0.009(2) 0.0035(19) 0.012(2)
C38 0.045(3) 0.057(3) 0.042(3) -0.008(2) -0.003(2) 0.027(3)
C1A 0.032(2) 0.040(3) 0.043(3) 0.009(2) 0.005(2) 0.018(2)
C2A 0.040(3) 0.041(3) 0.043(3) 0.004(2) 0.013(2) 0.018(2)
C3A 0.047(3) 0.052(3) 0.031(2) 0.006(2) 0.013(2) 0.014(2)
C4A 0.045(3) 0.043(3) 0.043(3) 0.020(2) 0.009(2) 0.010(2)
C5A 0.037(3) 0.035(2) 0.046(3) 0.007(2) 0.004(2) 0.007(2)
C6A 0.031(2) 0.039(2) 0.037(2) 0.006(2) -0.0021(19) 0.007(2)
C7A 0.041(3) 0.034(2) 0.039(3) 0.017(2) 0.010(2) -0.001(2)
C8A 0.044(3) 0.046(3) 0.036(2) 0.013(2) 0.021(2) 0.011(2)
C9A 0.065(4) 0.044(3) 0.022(2) 0.000(2) 0.011(2) -0.002(3)
C10A 0.049(3) 0.077(4) 0.028(3) 0.015(3) -0.008(2) -0.007(3)
C11A 0.043(3) 0.077(4) 0.050(3) 0.039(3) 0.000(2) 0.019(3)
C12A 0.069(4) 0.040(3) 0.048(3) 0.027(2) 0.015(3) 0.023(3)
F1C 0.114(4) 0.086(3) 0.131(4) -0.004(3) -0.055(3) -0.025(3)
F2C 0.056(3) 0.170(5) 0.127(4) -0.022(3) -0.043(3) 0.030(3)
F3C 0.085(3) 0.169(5) 0.059(3) -0.004(3) -0.026(2) -0.010(3)
F22C 0.228(6) 0.149(4) 0.084(3) 0.061(3) 0.033(3) 0.139(4)
F23C 0.145(5) 0.226(6) 0.155(5) 0.155(5) 0.059(4) 0.102(5)
F24C 0.189(6) 0.174(5) 0.102(4) 0.040(4) -0.057(4) 0.079(5)
C1C 0.034(2) 0.029(2) 0.033(2) 0.0078(18) 0.0007(18) 0.0069(19)
C2C 0.038(3) 0.040(3) 0.036(2) 0.004(2) -0.005(2) 0.005(2)
C3C 0.040(3) 0.048(3) 0.046(3) 0.009(2) -0.011(2) 0.004(2)
C4C 0.035(3) 0.048(3) 0.060(3) 0.017(2) -0.002(2) 0.015(2)
C5C 0.036(3) 0.032(2) 0.051(3) 0.009(2) 0.005(2) 0.012(2)
C6C 0.033(2) 0.025(2) 0.041(2) 0.0039(18) -0.0018(19) 0.0051(18)
C7C 0.052(4) 0.088(5) 0.064(4) 0.009(3) -0.015(3) 0.006(3)
C8C 0.046(3) 0.044(3) 0.068(4) 0.003(3) 0.010(3) 0.020(3)
F4C 0.050(4) 0.041(4) 0.065(5) -0.005(3) 0.003(4) 0.024(3)
F5C 0.123(8) 0.067(5) 0.093(6) 0.031(5) 0.073(6) 0.034(6)
F6C 0.057(5) 0.095(6) 0.108(7) -0.012(5) 0.013(4) 0.048(4)
F4D 0.117(8) 0.040(4) 0.066(5) 0.014(4) 0.012(6) 0.039(5)
F5D 0.049(4) 0.053(5) 0.048(4) 0.015(3) 0.023(3) 0.024(4)
F6D 0.049(5) 0.135(8) 0.081(6) -0.011(5) 0.013(4) 0.039(5)
C9C 0.035(2) 0.032(2) 0.026(2) 0.0016(17) 0.0070(18) 0.0073(19)
C10C 0.034(2) 0.031(2) 0.041(3) 0.0024(19) 0.004(2) 0.007(2)
C11C 0.033(3) 0.034(2) 0.049(3) -0.001(2) -0.001(2) 0.006(2)
C12C 0.037(3) 0.034(2) 0.054(3) -0.003(2) 0.002(2) 0.002(2)
C13C 0.038(3) 0.027(2) 0.046(3) 0.002(2) 0.008(2) 0.005(2)
C14C 0.035(2) 0.033(2) 0.037(2) 0.0037(19) 0.0018(19) 0.007(2)
C15C 0.044(3) 0.049(3) 0.092(5) 0.000(3) -0.010(3) 0.011(3)
F7C 0.045(4) 0.089(5) 0.101(5) -0.041(4) -0.009(3) 0.033(4)
F8C 0.078(6) 0.046(4) 0.175(9) -0.008(5) -0.047(6) 0.032(4)
F9C 0.040(4) 0.057(4) 0.057(4) 0.013(4) -0.010(3) -0.005(3)
F7CA 0.059(7) 0.050(6) 0.092(7) 0.005(5) -0.029(5) 0.021(5)
F8CA 0.053(8) 0.061(7) 0.071(7) 0.034(6) -0.016(6) -0.020(5)
F9CA 0.074(7) 0.134(10) 0.114(8) -0.008(7) -0.002(6) 0.072(7)
C16C 0.049(3) 0.033(3) 0.068(4) 0.003(3) 0.004(3) 0.007(2)
F10C 0.074(4) 0.043(3) 0.096(5) 0.007(3) 0.029(4) 0.032(3)
F11C 0.063(4) 0.029(3) 0.139(7) 0.002(4) -0.019(4) 0.003(3)
F12C 0.109(6) 0.051(4) 0.067(4) 0.027(3) 0.015(4) 0.031(5)
F10E 0.060(7) 0.053(7) 0.120(10) 0.018(7) -0.017(7) 0.012(6)
F11E 0.065(7) 0.042(6) 0.120(10) 0.024(7) 0.012(7) -0.001(5)
F12E 0.151(12) 0.081(9) 0.106(10) 0.002(7) 0.041(9) 0.050(9)
C17C 0.030(2) 0.031(2) 0.031(2) 0.0031(18) 0.0019(18) 0.0061(18)
C18C 0.047(3) 0.032(2) 0.028(2) 0.0025(18) 0.000(2) 0.006(2)
C19C 0.052(3) 0.029(2) 0.043(3) 0.003(2) 0.004(2) 0.006(2)
C20C 0.051(3) 0.036(3) 0.048(3) 0.016(2) 0.003(2) 0.011(2)
C21C 0.041(3) 0.046(3) 0.033(2) 0.013(2) 0.001(2) 0.005(2)
C22C 0.039(3) 0.034(2) 0.028(2) 0.0041(18) 0.0021(19) 0.005(2)
C23C 0.088(5) 0.037(3) 0.063(4) 0.004(3) 0.002(4) 0.011(3)
F13C 0.099(5) 0.075(5) 0.124(6) -0.039(5) 0.008(5) -0.024(4)
F14C 0.143(6) 0.051(3) 0.066(4) -0.016(3) 0.013(4) 0.029(3)
F15C 0.207(8) 0.041(3) 0.102(5) 0.009(3) -0.015(5) 0.040(5)
F13E 0.096(8) 0.027(5) 0.070(7) 0.000(5) 0.014(7) -0.007(6)
F14E 0.131(10) 0.083(9) 0.122(10) -0.025(8) 0.029(8) 0.039(7)
F15E 0.109(9) 0.048(6) 0.046(6) 0.000(5) -0.015(6) -0.005(7)
C24C 0.071(4) 0.054(3) 0.047(3) 0.020(3) -0.010(3) 0.004(3)
F16C 0.048(4) 0.154(7) 0.056(4) 0.004(5) -0.017(3) 0.015(4)
F17C 0.107(6) 0.082(5) 0.053(5) 0.039(4) -0.005(4) 0.012(4)
F18C 0.101(5) 0.101(5) 0.029(3) 0.001(3) -0.009(3) 0.031(4)
F16E 0.082(7) 0.142(8) 0.062(5) 0.013(6) -0.017(5) 0.054(6)
F17E 0.064(5) 0.123(8) 0.039(5) 0.021(6) 0.010(4) 0.038(6)
F18E 0.130(8) 0.088(6) 0.068(6) 0.024(5) -0.056(6) -0.017(7)
C25C 0.035(2) 0.030(2) 0.029(2) 0.0039(17) -0.0017(18) 0.0054(19)
C26C 0.044(3) 0.035(2) 0.025(2) 0.0032(18) -0.0015(19) 0.010(2)
C27C 0.046(3) 0.039(3) 0.031(2) 0.0015(19) 0.001(2) 0.012(2)
C28C 0.053(3) 0.054(3) 0.028(2) 0.009(2) 0.006(2) 0.016(3)
C29C 0.054(3) 0.052(3) 0.037(3) 0.017(2) 0.005(2) 0.019(3)
C30C 0.045(3) 0.040(3) 0.037(3) 0.011(2) 0.005(2) 0.015(2)
C31C 0.068(4) 0.061(3) 0.035(3) 0.008(2) 0.009(3) 0.028(3)
F19C 0.115(4) 0.138(4) 0.045(2) 0.034(3) 0.024(3) 0.100(4)
F20C 0.075(3) 0.062(3) 0.061(3) -0.019(2) 0.013(2) 0.025(3)
F21C 0.049(2) 0.083(3) 0.070(3) 0.008(2) 0.015(2) 0.026(2)
C32C 0.085(5) 0.098(5) 0.052(3) 0.042(3) 0.019(3) 0.048(4)
B2 0.033(3) 0.030(2) 0.028(2) 0.0030(19) 0.001(2) 0.008(2)
C1D 0.102(6) 0.136(7) 0.072(5) 0.011(5) 0.004(5) -0.012(5)
Cl1D 0.180(3) 0.207(3) 0.0614(13) -0.0039(16) 0.0087(15) 0.094(3)
Cl2D 0.146(2) 0.1153(18) 0.0831(15) 0.0154(13) 0.0211(15) 0.0196(17)
F4B 0.066(2) 0.062(2) 0.087(3) 0.0162(19) -0.019(2) -0.0108(18)
F5B 0.099(3) 0.056(2) 0.142(4) -0.019(2) -0.007(3) 0.020(2)
F6B 0.142(4) 0.077(3) 0.092(3) 0.049(2) -0.025(3) -0.029(3)
F16B 0.267(6) 0.088(3) 0.052(2) 0.030(2) 0.039(3) 0.100(4)
F17B 0.077(2) 0.067(2) 0.093(3) 0.0408(19) -0.006(2) 0.034(2)
F18B 0.072(3) 0.070(2) 0.123(3) 0.060(2) 0.021(2) 0.018(2)
F19B 0.0386(19) 0.064(2) 0.132(3) 0.004(2) -0.001(2) 0.0275(17)
F20B 0.043(2) 0.127(4) 0.202(5) 0.089(4) 0.047(3) 0.037(2)
F21B 0.069(3) 0.140(4) 0.114(4) -0.011(3) -0.035(3) 0.052(3)
F22B 0.059(2) 0.0360(18) 0.178(4) 0.009(2) -0.033(3) 0.0033(17)
F23B 0.088(3) 0.0504(19) 0.080(2) 0.0118(17) 0.023(2) 0.0372(19)
F24B 0.134(4) 0.068(2) 0.058(2) 0.0264(18) -0.001(2) 0.043(2)
C1B 0.028(2) 0.040(2) 0.032(2) 0.0048(19) 0.0020(18) 0.016(2)
C2B 0.033(2) 0.038(2) 0.038(2) 0.001(2) -0.0020(19) 0.015(2)
C3B 0.042(3) 0.054(3) 0.035(2) 0.003(2) -0.003(2) 0.024(2)
C4B 0.049(3) 0.047(3) 0.042(3) 0.016(2) 0.000(2) 0.017(2)
C5B 0.039(3) 0.044(3) 0.043(3) 0.013(2) 0.001(2) 0.012(2)
C6B 0.034(2) 0.037(2) 0.038(2) 0.0087(19) -0.002(2) 0.010(2)
C7B 0.059(4) 0.066(4) 0.047(3) 0.008(3) -0.009(3) 0.023(3)
F1B 0.047(4) 0.150(7) 0.053(4) -0.017(5) -0.014(3) 0.059(5)
F2B 0.106(5) 0.073(4) 0.053(4) -0.014(3) -0.036(4) 0.019(4)
F3B 0.080(4) 0.091(5) 0.032(3) 0.000(3) -0.003(3) 0.012(4)
F1BA 0.101(9) 0.113(9) 0.063(7) 0.018(6) -0.043(6) 0.008(7)
F2BA 0.065(8) 0.075(7) 0.065(7) -0.001(6) -0.033(6) 0.034(6)
F3BA 0.079(8) 0.134(10) 0.063(7) -0.036(7) -0.007(6) 0.072(8)
C8B 0.066(4) 0.048(3) 0.072(4) 0.027(3) -0.005(3) 0.002(3)
C9B 0.026(2) 0.025(2) 0.032(2) 0.0067(17) 0.0015(17) 0.0088(17)
C10B 0.027(2) 0.027(2) 0.034(2) 0.0006(17) 0.0003(17) 0.0108(18)
C11B 0.026(2) 0.024(2) 0.038(2) 0.0036(17) -0.0036(18) 0.0077(17)
C12B 0.023(2) 0.026(2) 0.037(2) 0.0076(17) 0.0033(17) 0.0078(17)
C13B 0.027(2) 0.027(2) 0.030(2) 0.0043(17) 0.0026(17) 0.0062(17)
C14B 0.025(2) 0.031(2) 0.029(2) 0.0033(17) -0.0019(17) 0.0051(18)
C15B 0.035(3) 0.041(3) 0.061(3) -0.010(2) -0.008(2) 0.017(2)
F7B 0.043(6) 0.057(6) 0.074(7) -0.031(5) -0.015(5) 0.017(5)
F8B 0.045(5) 0.122(8) 0.100(7) 0.000(6) -0.017(5) -0.003(5)
F9B 0.083(7) 0.049(4) 0.121(8) -0.011(5) -0.072(6) 0.035(5)
F7BA 0.050(5) 0.026(3) 0.068(5) -0.007(3) -0.014(4) 0.003(3)
F8BA 0.077(6) 0.071(5) 0.076(5) 0.010(4) -0.048(4) 0.019(4)
F9BA 0.034(3) 0.122(7) 0.093(6) -0.061(5) -0.025(4) 0.044(4)
C16B 0.032(3) 0.049(3) 0.036(3) -0.002(2) 0.005(2) 0.013(2)
F10B 0.128(8) 0.106(8) 0.029(4) -0.015(4) -0.029(5) 0.075(7)
F11B 0.034(4) 0.065(6) 0.054(6) -0.022(4) 0.010(3) 0.016(3)
F12B 0.077(6) 0.054(4) 0.062(6) -0.028(4) 0.012(4) -0.001(4)
F10D 0.115(8) 0.081(6) 0.030(4) -0.004(4) 0.003(5) 0.025(6)
F11D 0.089(8) 0.073(7) 0.051(5) 0.000(5) -0.001(6) 0.056(6)
F12D 0.038(4) 0.105(8) 0.099(8) -0.076(6) 0.005(5) -0.002(5)
C17B 0.024(2) 0.028(2) 0.036(2) 0.0038(17) 0.0007(17) 0.0081(17)
C18B 0.034(2) 0.029(2) 0.037(2) 0.0081(18) 0.0019(19) 0.0117(19)
C19B 0.038(3) 0.027(2) 0.043(3) 0.0072(19) 0.007(2) 0.0142(19)
C20B 0.050(3) 0.032(2) 0.036(2) 0.0045(19) 0.005(2) 0.017(2)
C21B 0.047(3) 0.029(2) 0.039(3) 0.0069(19) 0.001(2) 0.016(2)
C22B 0.041(3) 0.026(2) 0.041(3) 0.0016(18) 0.000(2) 0.015(2)
C23B 0.068(4) 0.038(3) 0.050(3) 0.009(2) 0.013(3) 0.028(3)
F13B 0.088(6) 0.055(5) 0.053(4) 0.012(3) 0.001(4) 0.049(5)
F14B 0.081(5) 0.040(3) 0.076(4) -0.013(3) 0.004(4) 0.026(3)
F15B 0.092(5) 0.052(4) 0.120(6) 0.027(4) 0.072(5) 0.048(4)
F13D 0.066(7) 0.030(4) 0.083(6) 0.017(4) 0.018(5) 0.027(5)
F14D 0.087(6) 0.067(5) 0.133(8) 0.015(6) 0.038(6) 0.054(5)
F15D 0.142(9) 0.086(7) 0.063(6) -0.011(5) 0.007(6) 0.077(7)
C24B 0.080(4) 0.042(3) 0.045(3) 0.010(2) 0.007(3) 0.028(3)
C25B 0.022(2) 0.031(2) 0.035(2) 0.0021(18) 0.0016(17) 0.0082(18)
C26B 0.027(2) 0.034(2) 0.052(3) 0.005(2) 0.003(2) 0.0109(19)
C27B 0.026(2) 0.043(3) 0.052(3) 0.004(2) 0.002(2) 0.010(2)
C28B 0.029(2) 0.038(3) 0.046(3) 0.006(2) 0.002(2) 0.004(2)
C29B 0.032(2) 0.032(2) 0.032(2) 0.0038(18) 0.0013(18) 0.0080(19)
C30B 0.026(2) 0.037(2) 0.031(2) 0.0034(18) -0.0004(17) 0.0115(19)
C31B 0.034(3) 0.055(3) 0.089(4) 0.012(3) 0.007(3) 0.012(3)
C32B 0.039(3) 0.037(3) 0.046(3) 0.007(2) -0.001(2) 0.010(2)
B1 0.028(3) 0.028(2) 0.034(3) 0.001(2) 0.001(2) 0.010(2)
Cl1E 0.170(3) 0.1125(19) 0.0996(17) 0.0254(14) -0.0092(17) 0.0181(18)
C1E 0.074(7) 0.080(7) 0.039(5) 0.012(5) 0.022(5) 0.043(6)

loop_
_atom_type_symbol
_atom_type_description
_atom_type_scat_dispersion_real
_atom_type_scat_dispersion_imag
_atom_type_scat_source
C C 0.0033 0.0016 'International Tables Vol C Tables 4.2.6.8 and 6.1.1.4'
H H 0.0000 0.0000 'International Tables Vol C Tables 4.2.6.8 and 6.1.1.4'
N N 0.0061 0.0033 'International Tables Vol C Tables 4.2.6.8 and 6.1.1.4'
Cl Cl 0.1484 0.1585 'International Tables Vol C Tables 4.2.6.8 and 6.1.1.4'
Ru Ru -1.2594 0.8363 'International Tables Vol C Tables 4.2.6.8 and 6.1.1.4'
B B 0.0013 0.0007 'International Tables Vol C Tables 4.2.6.8 and 6.1.1.4'
F F 0.0171 0.0103 'International Tables Vol C Tables 4.2.6.8 and 6.1.1.4'

loop_
_geom_angle_atom_site_label_1
_geom_angle_atom_site_label_2
_geom_angle_atom_site_label_3
_geom_angle
_geom_angle_site_symmetry_1
_geom_angle_site_symmetry_3
_geom_angle_publ_flag
N3 Ru1 N2 77.62(14) . . ?
N3 Ru1 C4A 114.51(17) . . ?
N2 Ru1 C4A 90.60(17) . . ?
N3 Ru1 C3A 90.57(18) . . ?
N2 Ru1 C3A 114.21(17) . . ?
C4A Ru1 C3A 37.44(19) . . ?
N3 Ru1 C1A 121.84(16) . . ?
N2 Ru1 C1A 160.47(17) . . ?
C4A Ru1 C1A 79.98(19) . . ?
C3A Ru1 C1A 67.46(18) . . ?
N3 Ru1 C2A 93.97(17) . . ?
N2 Ru1 C2A 151.52(16) . . ?
C4A Ru1 C2A 67.95(19) . . ?
C3A Ru1 C2A 37.90(18) . . ?
C1A Ru1 C2A 36.91(18) . . ?
N3 Ru1 C6A 159.66(16) . . ?
N2 Ru1 C6A 122.66(16) . . ?
C4A Ru1 C6A 67.45(18) . . ?
C3A Ru1 C6A 79.83(19) . . ?
C1A Ru1 C6A 37.84(17) . . ?
C2A Ru1 C6A 67.48(18) . . ?
N3 Ru1 C5A 152.06(16) . . ?
N2 Ru1 C5A 94.54(17) . . ?
C4A Ru1 C5A 38.03(18) . . ?
C3A Ru1 C5A 67.99(19) . . ?
C1A Ru1 C5A 67.55(18) . . ?
C2A Ru1 C5A 80.16(19) . . ?
C6A Ru1 C5A 36.83(17) . . ?
N3 Ru1 Cl1 88.49(11) . . ?
N2 Ru1 Cl1 89.07(11) . . ?
C4A Ru1 Cl1 156.35(14) . . ?
C3A Ru1 Cl1 155.92(14) . . ?
C1A Ru1 Cl1 92.80(13) . . ?
C2A Ru1 Cl1 118.18(13) . . ?
C6A Ru1 Cl1 93.05(13) . . ?
C5A Ru1 Cl1 118.47(13) . . ?
N7 Ru2 N6 75.62(13) . . ?
N7 Ru2 C11A 109.52(18) . . ?
N6 Ru2 C11A 91.04(19) . . ?
N7 Ru2 C10A 88.94(18) . . ?
N6 Ru2 C10A 116.2(2) . . ?
C11A Ru2 C10A 37.1(2) . . ?
N7 Ru2 C12A 146.18(18) . . ?
N6 Ru2 C12A 92.57(17) . . ?
C11A Ru2 C12A 38.0(2) . . ?
C10A Ru2 C12A 67.7(2) . . ?
N7 Ru2 C7A 164.11(16) . . ?
N6 Ru2 C7A 119.51(16) . . ?
C11A Ru2 C7A 67.7(2) . . ?
C10A Ru2 C7A 80.0(2) . . ?
C12A Ru2 C7A 37.08(19) . . ?
N7 Ru2 C9A 96.55(17) . . ?
N6 Ru2 C9A 153.46(18) . . ?
C11A Ru2 C9A 67.4(2) . . ?
C10A Ru2 C9A 37.5(2) . . ?
C12A Ru2 C9A 79.9(2) . . ?
C7A Ru2 C9A 67.76(19) . . ?
N7 Ru2 C8A 126.78(16) . . ?
N6 Ru2 C8A 157.52(16) . . ?
C11A Ru2 C8A 80.0(2) . . ?
C10A Ru2 C8A 67.5(2) . . ?
C12A Ru2 C8A 67.7(2) . . ?
C7A Ru2 C8A 38.02(18) . . ?
C9A Ru2 C8A 37.19(19) . . ?
N7 Ru2 Cl2 91.57(9) . . ?
N6 Ru2 Cl2 90.76(9) . . ?
C11A Ru2 Cl2 158.61(17) . . ?
C10A Ru2 Cl2 152.18(18) . . ?
C12A Ru2 Cl2 120.61(16) . . ?
C7A Ru2 Cl2 92.97(13) . . ?
C9A Ru2 Cl2 115.05(16) . . ?
C8A Ru2 Cl2 90.41(14) . . ?
C1 N1 C4 109.8(3) . . ?
C1 N1 H1N 125.1 . . ?
C4 N1 H1N 125.1 . . ?
C5 N2 C6 118.0(4) . . ?
C5 N2 Ru1 132.6(3) . . ?
C6 N2 Ru1 109.0(3) . . ?
C12 N3 C11 118.6(4) . . ?
C12 N3 Ru1 131.2(3) . . ?
C11 N3 Ru1 109.5(3) . . ?
C16 N4 C13 109.8(3) . . ?
C16 N4 H4N 125.1 . . ?
C13 N4 H4N 125.1 . . ?
C18 N5 C21 110.1(4) . . ?
C18 N5 H5N 124.9 . . ?
C21 N5 H5N 124.9 . . ?
C22 N6 C23 117.1(4) . . ?
C22 N6 Ru2 137.4(3) . . ?
C23 N6 Ru2 105.6(2) . . ?
C29 N7 C28 116.1(3) . . ?
C29 N7 Ru2 138.7(3) . . ?
C28 N7 Ru2 105.2(2) . . ?
C33 N8 C30 110.1(4) . . ?
C33 N8 H8N 125.0 . . ?
C30 N8 H8N 125.0 . . ?
N1 C1 C2 107.5(4) . . ?
N1 C1 C34 122.1(3) . . ?
C2 C1 C34 130.4(4) . . ?
C3 C2 C1 107.6(4) . . ?
C3 C2 H2 126.2 . . ?
C1 C2 H2 126.2 . . ?
C2 C3 C4 108.4(4) . . ?
C2 C3 H3 125.8 . . ?
C4 C3 H3 125.8 . . ?
N1 C4 C3 106.6(4) . . ?
N1 C4 C5 128.9(4) . . ?
C3 C4 C5 124.4(4) . . ?
N2 C5 C4 130.9(4) . . ?
N2 C5 H5 114.5 . . ?
C4 C5 H5 114.5 . . ?
C7 C6 C11 119.4(4) . . ?
C7 C6 N2 124.7(4) . . ?
C11 C6 N2 115.9(4) . . ?
C8 C7 C6 120.0(5) . . ?
C8 C7 H7 120.0 . . ?
C6 C7 H7 120.0 . . ?
C9 C8 C7 120.9(5) . . ?
C9 C8 H8 119.6 . . ?
C7 C8 H8 119.6 . . ?
C8 C9 C10 120.2(5) . . ?
C8 C9 H9 119.9 . . ?
C10 C9 H9 119.9 . . ?
C9 C10 C11 119.6(5) . . ?
C9 C10 H10 120.2 . . ?
C11 C10 H10 120.2 . . ?
C10 C11 C6 119.9(4) . . ?
C10 C11 N3 124.9(4) . . ?
C6 C11 N3 115.2(4) . . ?
N3 C12 C13 130.3(4) . . ?
N3 C12 H12 114.8 . . ?
C13 C12 H12 114.8 . . ?
N4 C13 C14 106.7(4) . . ?
N4 C13 C12 128.8(4) . . ?
C14 C13 C12 124.5(4) . . ?
C13 C14 C15 107.7(4) . . ?
C13 C14 H14 126.2 . . ?
C15 C14 H14 126.2 . . ?
C16 C15 C14 108.0(4) . . ?
C16 C15 H15 126.0 . . ?
C14 C15 H15 126.0 . . ?
N4 C16 C15 107.8(4) . . ?
N4 C16 C17 122.1(4) . . ?
C15 C16 C17 130.0(4) . . ?
C18 C17 C16 108.0(4) . . ?
C18 C17 C35 112.4(4) . . ?
C16 C17 C35 110.5(4) . . ?
C18 C17 C36 108.1(4) . . ?
C16 C17 C36 108.9(4) . . ?
C35 C17 C36 108.9(4) . . ?
N5 C18 C19 107.1(4) . . ?
N5 C18 C17 123.5(4) . . ?
C19 C18 C17 129.3(4) . . ?
C20 C19 C18 108.3(4) . . ?
C20 C19 H19 125.9 . . ?
C18 C19 H19 125.9 . . ?
C19 C20 C21 108.4(5) . . ?
C19 C20 H20 125.8 . . ?
C21 C20 H20 125.8 . . ?
N5 C21 C20 106.0(4) . . ?
N5 C21 C22 129.5(4) . . ?
C20 C21 C22 124.5(4) . . ?
N6 C22 C21 131.5(4) . . ?
N6 C22 H22 114.2 . . ?
C21 C22 H22 114.2 . . ?
C24 C23 C28 119.7(4) . . ?
C24 C23 N6 125.4(4) . . ?
C28 C23 N6 114.9(3) . . ?
C25 C24 C23 119.1(4) . . ?
C25 C24 H24 120.4 . . ?
C23 C24 H24 120.4 . . ?
C26 C25 C24 121.1(4) . . ?
C26 C25 H25 119.5 . . ?
C24 C25 H25 119.5 . . ?
C25 C26 C27 120.1(4) . . ?
C25 C26 H26 120.0 . . ?
C27 C26 H26 120.0 . . ?
C28 C27 C26 119.5(4) . . ?
C28 C27 H27 120.3 . . ?
C26 C27 H27 120.3 . . ?
C27 C28 C23 120.5(4) . . ?
C27 C28 N7 124.6(4) . . ?
C23 C28 N7 114.8(3) . . ?
N7 C29 C30 130.6(4) . . ?
N7 C29 H29 114.7 . . ?
C30 C29 H29 114.7 . . ?
N8 C30 C31 107.0(4) . . ?
N8 C30 C29 128.4(4) . . ?
C31 C30 C29 124.5(4) . . ?
C32 C31 C30 107.3(4) . . ?
C32 C31 H31 126.4 . . ?
C30 C31 H31 126.4 . . ?
C31 C32 C33 108.4(4) . . ?
C31 C32 H32 125.8 . . ?
C33 C32 H32 125.8 . . ?
N8 C33 C32 107.2(4) . . ?
N8 C33 C34 123.2(4) . . ?
C32 C33 C34 129.6(4) . . ?
C33 C34 C1 107.5(4) . . ?
C33 C34 C37 112.3(3) . . ?
C1 C34 C37 110.3(4) . . ?
C33 C34 C38 108.8(4) . . ?
C1 C34 C38 109.5(3) . . ?
C37 C34 C38 108.4(4) . . ?
C17 C35 H35A 109.5 . . ?
C17 C35 H35B 109.5 . . ?
H35A C35 H35B 109.5 . . ?
C17 C35 H35C 109.5 . . ?
H35A C35 H35C 109.5 . . ?
H35B C35 H35C 109.5 . . ?
C17 C36 H36A 109.5 . . ?
C17 C36 H36B 109.5 . . ?
H36A C36 H36B 109.5 . . ?
C17 C36 H36C 109.5 . . ?
H36A C36 H36C 109.5 . . ?
H36B C36 H36C 109.5 . . ?
C34 C37 H37A 109.5 . . ?
C34 C37 H37B 109.5 . . ?
H37A C37 H37B 109.5 . . ?
C34 C37 H37C 109.5 . . ?
H37A C37 H37C 109.5 . . ?
H37B C37 H37C 109.5 . . ?
C34 C38 H38A 109.5 . . ?
C34 C38 H38B 109.5 . . ?
H38A C38 H38B 109.5 . . ?
C34 C38 H38C 109.5 . . ?
H38A C38 H38C 109.5 . . ?
H38B C38 H38C 109.5 . . ?
C2A C1A C6A 120.3(4) . . ?
C2A C1A Ru1 71.7(3) . . ?
C6A C1A Ru1 71.2(2) . . ?
C2A C1A H1A 119.9 . . ?
C6A C1A H1A 119.9 . . ?
Ru1 C1A H1A 129.8 . . ?
C1A C2A C3A 119.5(4) . . ?
C1A C2A Ru1 71.4(3) . . ?
C3A C2A Ru1 70.3(3) . . ?
C1A C2A H2A 120.3 . . ?
C3A C2A H2A 120.3 . . ?
Ru1 C2A H2A 130.5 . . ?
C4A C3A C2A 120.2(5) . . ?
C4A C3A Ru1 71.1(3) . . ?
C2A C3A Ru1 71.8(3) . . ?
C4A C3A H3A 119.9 . . ?
C2A C3A H3A 119.9 . . ?
Ru1 C3A H3A 129.7 . . ?
C3A C4A C5A 120.3(4) . . ?
C3A C4A Ru1 71.4(3) . . ?
C5A C4A Ru1 71.9(3) . . ?
C3A C4A H4A 119.9 . . ?
C5A C4A H4A 119.9 . . ?
Ru1 C4A H4A 129.2 . . ?
C6A C5A C4A 119.3(4) . . ?
C6A C5A Ru1 71.5(3) . . ?
C4A C5A Ru1 70.1(3) . . ?
C6A C5A H5A 120.4 . . ?
C4A C5A H5A 120.4 . . ?
Ru1 C5A H5A 130.5 . . ?
C5A C6A C1A 120.5(4) . . ?
C5A C6A Ru1 71.6(3) . . ?
C1A C6A Ru1 71.0(3) . . ?
C5A C6A H6A 119.7 . . ?
C1A C6A H6A 119.7 . . ?
Ru1 C6A H6A 130.3 . . ?
C12A C7A C8A 119.7(5) . . ?
C12A C7A Ru2 71.0(3) . . ?
C8A C7A Ru2 71.3(3) . . ?
C12A C7A H7A 120.1 . . ?
C8A C7A H7A 120.1 . . ?
Ru2 C7A H7A 130.2 . . ?
C9A C8A C7A 119.4(5) . . ?
C9A C8A Ru2 71.2(3) . . ?
C7A C8A Ru2 70.7(3) . . ?
C9A C8A H8A 120.3 . . ?
C7A C8A H8A 120.3 . . ?
Ru2 C8A H8A 130.3 . . ?
C8A C9A C10A 120.2(5) . . ?
C8A C9A Ru2 71.7(3) . . ?
C10A C9A Ru2 70.7(3) . . ?
C8A C9A H9A 119.9 . . ?
C10A C9A H9A 119.9 . . ?
Ru2 C9A H9A 130.3 . . ?
C11A C10A C9A 120.6(5) . . ?
C11A C10A Ru2 71.4(3) . . ?
C9A C10A Ru2 71.8(3) . . ?
C11A C10A H10A 119.7 . . ?
C9A C10A H10A 119.7 . . ?
Ru2 C10A H10A 129.5 . . ?
C10A C11A C12A 119.9(5) . . ?
C10A C11A Ru2 71.5(3) . . ?
C12A C11A Ru2 71.1(3) . . ?
C10A C11A H11A 120.1 . . ?
C12A C11A H11A 120.1 . . ?
Ru2 C11A H11A 129.9 . . ?
C7A C12A C11A 120.2(5) . . ?
C7A C12A Ru2 72.0(3) . . ?
C11A C12A Ru2 70.9(3) . . ?
C7A C12A H12A 119.9 . . ?
C11A C12A H12A 119.9 . . ?
Ru2 C12A H12A 129.7 . . ?
C2C C1C C6C 115.8(4) . . ?
C2C C1C B2 122.1(4) . . ?
C6C C1C B2 121.8(3) . . ?
C1C C2C C3C 122.4(5) . . ?
C1C C2C H2C 118.8 . . ?
C3C C2C H2C 118.8 . . ?
C4C C3C C2C 120.6(5) . . ?
C4C C3C C7C 120.0(5) . . ?
C2C C3C C7C 119.4(5) . . ?
C3C C4C C5C 118.5(5) . . ?
C3C C4C H4C 120.8 . . ?
C5C C4C H4C 120.8 . . ?
C4C C5C C6C 120.4(5) . . ?
C4C C5C C8C 121.0(4) . . ?
C6C C5C C8C 118.7(4) . . ?
C5C C6C C1C 122.4(4) . . ?
C5C C6C H6C 118.8 . . ?
C1C C6C H6C 118.8 . . ?
F2C C7C F3C 108.2(6) . . ?
F2C C7C F1C 105.1(7) . . ?
F3C C7C F1C 102.8(7) . . ?
F2C C7C C3C 114.6(6) . . ?
F3C C7C C3C 113.4(6) . . ?
F1C C7C C3C 111.8(5) . . ?
F5C C8C F6C 110.9(6) . . ?
F5C C8C F4C 109.1(7) . . ?
F6C C8C F4C 102.8(5) . . ?
F4D C8C F6D 107.4(6) . . ?
F4D C8C F5D 102.5(6) . . ?
F6D C8C F5D 99.7(5) . . ?
F5C C8C C5C 114.3(7) . . ?
F4D C8C C5C 116.8(8) . . ?
F6C C8C C5C 108.9(6) . . ?
F4C C8C C5C 110.2(7) . . ?
F6D C8C C5C 117.3(6) . . ?
F5D C8C C5C 110.8(5) . . ?
C10C C9C C14C 115.1(4) . . ?
C10C C9C B2 121.3(3) . . ?
C14C C9C B2 123.3(4) . . ?
C11C C10C C9C 122.8(4) . . ?
C11C C10C H10C 118.6 . . ?
C9C C10C H10C 118.6 . . ?
C12C C11C C10C 120.4(4) . . ?
C12C C11C C15C 120.4(4) . . ?
C10C C11C C15C 119.2(4) . . ?
C11C C12C C13C 117.8(4) . . ?
C11C C12C H12C 121.1 . . ?
C13C C12C H12C 121.1 . . ?
C14C C13C C12C 121.1(4) . . ?
C14C C13C C16C 119.5(4) . . ?
C12C C13C C16C 119.4(4) . . ?
C13C C14C C9C 122.5(4) . . ?
C13C C14C H14C 118.7 . . ?
C9C C14C H14C 118.7 . . ?
F8CA C15C F9CA 107.9(8) . . ?
F8C C15C F9C 108.7(7) . . ?
F8C C15C F7C 106.4(6) . . ?
F9C C15C F7C 105.1(6) . . ?
F8CA C15C F7CA 103.4(8) . . ?
F9CA C15C F7CA 103.3(7) . . ?
F8C C15C C11C 115.6(6) . . ?
F8CA C15C C11C 115.1(11) . . ?
F9CA C15C C11C 117.1(8) . . ?
F9C C15C C11C 112.4(7) . . ?
F7C C15C C11C 108.0(6) . . ?
F7CA C15C C11C 108.5(8) . . ?
F12C C16C F11C 108.6(6) . . ?
F12E C16C F10E 106.9(8) . . ?
F12C C16C F10C 105.0(5) . . ?
F11C C16C F10C 104.8(5) . . ?
F12E C16C F11E 105.8(7) . . ?
F10E C16C F11E 103.8(7) . . ?
F12E C16C C13C 114.0(9) . . ?
F12C C16C C13C 112.7(6) . . ?
F11C C16C C13C 113.9(5) . . ?
F10E C16C C13C 114.4(9) . . ?
F10C C16C C13C 111.2(5) . . ?
F11E C16C C13C 111.0(8) . . ?
C22C C17C C18C 115.3(3) . . ?
C22C C17C B2 122.7(3) . . ?
C18C C17C B2 122.0(3) . . ?
C19C C18C C17C 122.3(4) . . ?
C19C C18C H18C 118.8 . . ?
C17C C18C H18C 118.8 . . ?
C20C C19C C18C 120.8(4) . . ?
C20C C19C C23C 120.3(4) . . ?
C18C C19C C23C 118.9(4) . . ?
C19C C20C C21C 118.3(4) . . ?
C19C C20C H20C 120.8 . . ?
C21C C20C H20C 120.8 . . ?
C20C C21C C22C 120.1(4) . . ?
C20C C21C C24C 119.7(4) . . ?
C22C C21C C24C 120.1(4) . . ?
C21C C22C C17C 122.9(4) . . ?
C21C C22C H22C 118.5 . . ?
C17C C22C H22C 118.5 . . ?
F13C C23C F15C 109.5(6) . . ?
F14E C23C F15E 107.5(8) . . ?
F13C C23C F14C 105.2(5) . . ?
F15C C23C F14C 103.1(5) . . ?
F14E C23C F13E 107.9(7) . . ?
F15E C23C F13E 102.2(7) . . ?
F14E C23C C19C 113.7(9) . . ?
F13C C23C C19C 112.0(6) . . ?
F15C C23C C19C 113.8(5) . . ?
F15E C23C C19C 114.1(8) . . ?
F14C C23C C19C 112.6(5) . . ?
F13E C23C C19C 110.6(7) . . ?
F16C C24C F17C 113.3(6) . . ?
F18E C24C F17E 108.8(7) . . ?
F16C C24C F18C 104.1(5) . . ?
F17C C24C F18C 101.7(5) . . ?
F18E C24C F16E 102.1(6) . . ?
F17E C24C F16E 100.2(6) . . ?
F16C C24C C21C 114.6(5) . . ?
F17C C24C C21C 112.2(6) . . ?
F18E C24C C21C 117.0(6) . . ?
F17E C24C C21C 117.3(7) . . ?
F18C C24C C21C 109.7(5) . . ?
F16E C24C C21C 108.9(6) . . ?
C26C C25C C30C 115.5(4) . . ?
C26C C25C B2 121.4(4) . . ?
C30C C25C B2 122.5(4) . . ?
C27C C26C C25C 122.6(4) . . ?
C27C C26C H26C 118.7 . . ?
C25C C26C H26C 118.7 . . ?
C26C C27C C28C 120.8(5) . . ?
C26C C27C C31C 120.7(4) . . ?
C28C C27C C31C 118.6(4) . . ?
C29C C28C C27C 117.9(5) . . ?
C29C C28C H28C 121.1 . . ?
C27C C28C H28C 121.1 . . ?
C28C C29C C30C 121.5(4) . . ?
C28C C29C C32C 119.1(5) . . ?
C30C C29C C32C 119.3(5) . . ?
C29C C30C C25C 121.7(5) . . ?
C29C C30C H30C 119.2 . . ?
C25C C30C H30C 119.2 . . ?
F19E C31C F20E 106.2(9) . . ?
F19C C31C F20C 108.3(5) . . ?
F19C C31C F21C 104.9(5) . . ?
F20C C31C F21C 103.4(4) . . ?
F19E C31C F21E 104.5(9) . . ?
F20E C31C F21E 104.1(9) . . ?
F19C C31C C27C 114.4(4) . . ?
F19E C31C C27C 118.6(16) . . ?
F20E C31C C27C 117.0(15) . . ?
F20C C31C C27C 112.1(4) . . ?
F21C C31C C27C 112.9(4) . . ?
F21E C31C C27C 104.8(13) . . ?
F22C C32C F23C 108.1(5) . . ?
F22C C32C F24C 104.3(5) . . ?
F23C C32C F24C 99.8(4) . . ?
F22C C32C C29C 116.6(5) . . ?
F23C C32C C29C 113.7(5) . . ?
F24C C32C C29C 112.7(5) . . ?
C1C B2 C9C 113.2(3) . . ?
C1C B2 C25C 112.7(3) . . ?
C9C B2 C25C 103.3(3) . . ?
C1C B2 C17C 106.0(3) . . ?
C9C B2 C17C 111.3(3) . . ?
C25C B2 C17C 110.5(3) . . ?
Cl2D C1D Cl1D 112.4(5) . . ?
Cl2D C1D H1DA 109.1 . . ?
Cl1D C1D H1DA 109.1 . . ?
Cl2D C1D H1DB 109.1 . . ?
Cl1D C1D H1DB 109.1 . . ?
H1DA C1D H1DB 107.9 . . ?
C6B C1B C2B 115.5(4) . . ?
C6B C1B B1 120.4(4) . . ?
C2B C1B B1 124.0(4) . . ?
C3B C2B C1B 121.6(5) . . ?
C3B C2B H2B 119.2 . . ?
C1B C2B H2B 119.2 . . ?
C4B C3B C2B 121.6(4) . . ?
C4B C3B C7B 118.1(5) . . ?
C2B C3B C7B 120.3(5) . . ?
C3B C4B C5B 118.4(5) . . ?
C3B C4B H4B 120.8 . . ?
C5B C4B H4B 120.8 . . ?
C4B C5B C6B 120.0(5) . . ?
C4B C5B C8B 120.3(5) . . ?
C6B C5B C8B 119.6(5) . . ?
C5B C6B C1B 122.9(4) . . ?
C5B C6B H6B 118.6 . . ?
C1B C6B H6B 118.6 . . ?
F1B C7B F2B 109.4(6) . . ?
F3BA C7B F2BA 106.9(7) . . ?
F3BA C7B F1BA 105.8(7) . . ?
F2BA C7B F1BA 100.0(6) . . ?
F1B C7B F3B 105.5(6) . . ?
F2B C7B F3B 99.3(5) . . ?
F1B C7B C3B 117.2(5) . . ?
F2B C7B C3B 114.0(4) . . ?
F2BA C7B C3B 108.9(7) . . ?
F1BA C7B C3B 110.0(6) . . ?
F3B C7B C3B 109.5(5) . . ?
F4B C8B F6B 106.3(6) . . ?
F4B C8B F5B 104.6(6) . . ?
F6B C8B F5B 107.2(5) . . ?
F4B C8B C5B 113.3(5) . . ?
F6B C8B C5B 112.2(5) . . ?
F5B C8B C5B 112.6(5) . . ?
C14B C9B C10B 115.5(4) . . ?
C14B C9B B1 120.6(4) . . ?
C10B C9B B1 123.6(4) . . ?
C11B C10B C9B 122.0(4) . . ?
C11B C10B H10B 119.0 . . ?
C9B C10B H10B 119.0 . . ?
C12B C11B C10B 121.1(4) . . ?
C12B C11B C15B 118.5(4) . . ?
C10B C11B C15B 120.2(4) . . ?
C11B C12B C13B 118.3(4) . . ?
C11B C12B H12B 120.8 . . ?
C13B C12B H12B 120.8 . . ?
C12B C13B C14B 120.1(4) . . ?
C12B C13B C16B 120.1(4) . . ?
C14B C13B C16B 119.8(4) . . ?
C13B C14B C9B 122.9(4) . . ?
C13B C14B H14B 118.6 . . ?
C9B C14B H14B 118.6 . . ?
F7BA C15B F9BA 109.5(7) . . ?
F9B C15B F7B 108.3(7) . . ?
F9B C15B F8B 105.0(6) . . ?
F7B C15B F8B 102.3(7) . . ?
F7BA C15B F8BA 103.7(6) . . ?
F9BA C15B F8BA 101.9(5) . . ?
F9B C15B C11B 117.2(6) . . ?
F7BA C15B C11B 115.6(7) . . ?
F9BA C15B C11B 116.7(5) . . ?
F7B C15B C11B 114.8(8) . . ?
F8B C15B C11B 107.7(6) . . ?
F8BA C15B C11B 107.7(5) . . ?
F10B C16B F11B 109.0(7) . . ?
F12D C16B F11D 106.9(7) . . ?
F12D C16B F10D 103.6(6) . . ?
F11D C16B F10D 104.0(7) . . ?
F10B C16B F12B 103.8(6) . . ?
F11B C16B F12B 103.7(6) . . ?
F10B C16B C13B 117.2(6) . . ?
F12D C16B C13B 116.7(6) . . ?
F11B C16B C13B 113.6(7) . . ?
F11D C16B C13B 115.4(8) . . ?
F10D C16B C13B 108.9(6) . . ?
F12B C16B C13B 108.2(5) . . ?
C22B C17B C18B 115.4(4) . . ?
C22B C17B B1 120.3(4) . . ?
C18B C17B B1 123.6(4) . . ?
C19B C18B C17B 121.9(4) . . ?
C19B C18B H18B 119.0 . . ?
C17B C18B H18B 119.0 . . ?
C20B C19B C18B 121.5(4) . . ?
C20B C19B C23B 118.0(4) . . ?
C18B C19B C23B 120.5(4) . . ?
C21B C20B C19B 117.6(4) . . ?
C21B C20B H20B 121.2 . . ?
C19B C20B H20B 121.2 . . ?
C20B C21B C22B 120.7(4) . . ?
C20B C21B C24B 119.1(4) . . ?
C22B C21B C24B 120.1(4) . . ?
C21B C22B C17B 122.8(4) . . ?
C21B C22B H22B 118.6 . . ?
C17B C22B H22B 118.6 . . ?
F13B C23B F15B 109.0(6) . . ?
F15D C23B F13D 108.9(7) . . ?
F15D C23B F14D 105.8(6) . . ?
F13D C23B F14D 103.2(6) . . ?
F13B C23B F14B 104.1(6) . . ?
F15B C23B F14B 102.7(5) . . ?
F15D C23B C19B 118.9(6) . . ?
F13B C23B C19B 116.5(6) . . ?
F15B C23B C19B 114.0(5) . . ?
F13D C23B C19B 110.8(7) . . ?
F14D C23B C19B 107.9(6) . . ?
F14B C23B C19B 109.2(5) . . ?
F17B C24B F16B 106.1(5) . . ?
F17B C24B F18B 104.4(4) . . ?
F16B C24B F18B 106.1(6) . . ?
F17B C24B C21B 113.5(5) . . ?
F16B C24B C21B 113.6(4) . . ?
F18B C24B C21B 112.4(5) . . ?
C30B C25B C26B 115.7(4) . . ?
C30B C25B B1 124.8(4) . . ?
C26B C25B B1 119.0(4) . . ?
C27B C26B C25B 122.2(4) . . ?
C27B C26B H26B 118.9 . . ?
C25B C26B H26B 118.9 . . ?
C26B C27B C28B 120.8(4) . . ?
C26B C27B C31B 120.5(4) . . ?
C28B C27B C31B 118.6(5) . . ?
C29B C28B C27B 118.1(4) . . ?
C29B C28B H28B 121.0 . . ?
C27B C28B H28B 121.0 . . ?
C28B C29B C30B 121.0(4) . . ?
C28B C29B C32B 119.1(4) . . ?
C30B C29B C32B 119.9(4) . . ?
C25B C30B C29B 122.2(4) . . ?
C25B C30B H30B 118.9 . . ?
C29B C30B H30B 118.9 . . ?
F20B C31B F19B 110.8(5) . . ?
F20B C31B F21B 101.5(6) . . ?
F19B C31B F21B 103.4(5) . . ?
F20B C31B C27B 114.1(5) . . ?
F19B C31B C27B 114.4(5) . . ?
F21B C31B C27B 111.3(5) . . ?
F22B C32B F24B 108.6(5) . . ?
F22B C32B F23B 105.8(4) . . ?
F24B C32B F23B 102.5(4) . . ?
F22B C32B C29B 114.7(4) . . ?
F24B C32B C29B 112.3(4) . . ?
F23B C32B C29B 112.0(4) . . ?
C9B B1 C17B 113.7(3) . . ?
C9B B1 C1B 104.4(4) . . ?
C17B B1 C1B 112.5(3) . . ?
C9B B1 C25B 112.4(3) . . ?
C17B B1 C25B 101.9(4) . . ?
C1B B1 C25B 112.2(4) . . ?
Cl1E C1E Cl1E 102.9(7) . 2_677 ?
Cl1E C1E H1EA 111.2 . . ?
Cl1E C1E H1EA 111.2 2_677 . ?
Cl1E C1E H1EB 111.2 . . ?
Cl1E C1E H1EB 111.2 2_677 . ?
H1EA C1E H1EB 109.1 . . ?
C6F C1F C2F 120.0 . . ?
C6F C1F H1FA 122.2 . . ?
C2F C1F H1FA 117.7 . . ?
C3F C2F C1F 120.0 . . ?
C3F C2F H2FA 120.0 . . ?
C1F C2F H2FA 120.0 . . ?
C2F C3F C4F 120.0 . . ?
C2F C3F H3FA 120.0 . . ?
C4F C3F H3FA 120.0 . . ?
C5F C4F C3F 120.0 . . ?
C5F C4F H4FA 120.0 . . ?
C3F C4F H4FA 120.0 . . ?
C6F C5F C4F 120.0 . . ?
C6F C5F H5FA 120.0 . . ?
C4F C5F H5FA 120.0 . . ?
C1F C6F C5F 120.0 . . ?
C1F C6F H6FA 120.0 . . ?
C5F C6F H6FA 120.0 . . ?

loop_
_geom_bond_atom_site_label_1
_geom_bond_atom_site_label_2
_geom_bond_distance
_geom_bond_site_symmetry_2
_geom_bond_publ_flag
Ru1 N3 2.101(4) . ?
Ru1 N2 2.105(3) . ?
Ru1 C4A 2.178(5) . ?
Ru1 C3A 2.181(5) . ?
Ru1 C1A 2.197(4) . ?
Ru1 C2A 2.200(5) . ?
Ru1 C6A 2.200(5) . ?
Ru1 C5A 2.201(5) . ?
Ru1 Cl1 2.4015(11) . ?
Ru2 N7 2.120(3) . ?
Ru2 N6 2.125(3) . ?
Ru2 C11A 2.174(5) . ?
Ru2 C10A 2.175(5) . ?
Ru2 C12A 2.176(4) . ?
Ru2 C7A 2.189(4) . ?
Ru2 C9A 2.189(5) . ?
Ru2 C8A 2.196(5) . ?
Ru2 Cl2 2.3815(10) . ?
N1 C1 1.363(5) . ?
N1 C4 1.386(5) . ?
N1 H1N 0.8800 . ?
N2 C5 1.301(6) . ?
N2 C6 1.434(6) . ?
N3 C12 1.300(6) . ?
N3 C11 1.440(5) . ?
N4 C16 1.361(5) . ?
N4 C13 1.378(5) . ?
N4 H4N 0.8800 . ?
N5 C18 1.365(5) . ?
N5 C21 1.382(6) . ?
N5 H5N 0.8800 . ?
N6 C22 1.302(5) . ?
N6 C23 1.435(5) . ?
N7 C29 1.303(5) . ?
N7 C28 1.430(5) . ?
N8 C33 1.360(5) . ?
N8 C30 1.373(6) . ?
N8 H8N 0.8800 . ?
C1 C2 1.396(6) . ?
C1 C34 1.511(6) . ?
C2 C3 1.387(7) . ?
C2 H2 0.9500 . ?
C3 C4 1.392(6) . ?
C3 H3 0.9500 . ?
C4 C5 1.418(6) . ?
C5 H5 0.9500 . ?
C6 C7 1.391(6) . ?
C6 C11 1.398(7) . ?
C7 C8 1.378(8) . ?
C7 H7 0.9500 . ?
C8 C9 1.372(9) . ?
C8 H8 0.9500 . ?
C9 C10 1.389(7) . ?
C9 H9 0.9500 . ?
C10 C11 1.393(7) . ?
C10 H10 0.9500 . ?
C12 C13 1.420(6) . ?
C12 H12 0.9500 . ?
C13 C14 1.392(6) . ?
C14 C15 1.392(6) . ?
C14 H14 0.9500 . ?
C15 C16 1.375(6) . ?
C15 H15 0.9500 . ?
C16 C17 1.521(6) . ?
C17 C18 1.509(7) . ?
C17 C35 1.534(6) . ?
C17 C36 1.549(6) . ?
C18 C19 1.382(7) . ?
C19 C20 1.379(7) . ?
C19 H19 0.9500 . ?
C20 C21 1.392(6) . ?
C20 H20 0.9500 . ?
C21 C22 1.412(6) . ?
C22 H22 0.9500 . ?
C23 C24 1.387(6) . ?
C23 C28 1.398(6) . ?
C24 C25 1.385(7) . ?
C24 H24 0.9500 . ?
C25 C26 1.374(7) . ?
C25 H25 0.9500 . ?
C26 C27 1.387(6) . ?
C26 H26 0.9500 . ?
C27 C28 1.377(6) . ?
C27 H27 0.9500 . ?
C29 C30 1.414(6) . ?
C29 H29 0.9500 . ?
C30 C31 1.397(6) . ?
C31 C32 1.387(7) . ?
C31 H31 0.9500 . ?
C32 C33 1.388(7) . ?
C32 H32 0.9500 . ?
C33 C34 1.507(6) . ?
C34 C37 1.536(6) . ?
C34 C38 1.543(6) . ?
C35 H35A 0.9800 . ?
C35 H35B 0.9800 . ?
C35 H35C 0.9800 . ?
C36 H36A 0.9800 . ?
C36 H36B 0.9800 . ?
C36 H36C 0.9800 . ?
C37 H37A 0.9800 . ?
C37 H37B 0.9800 . ?
C37 H37C 0.9800 . ?
C38 H38A 0.9800 . ?
C38 H38B 0.9800 . ?
C38 H38C 0.9800 . ?
C1A C2A 1.392(7) . ?
C1A C6A 1.426(6) . ?
C1A H1A 0.9500 . ?
C2A C3A 1.423(7) . ?
C2A H2A 0.9500 . ?
C3A C4A 1.399(7) . ?
C3A H3A 0.9500 . ?
C4A C5A 1.427(7) . ?
C4A H4A 0.9500 . ?
C5A C6A 1.390(6) . ?
C5A H5A 0.9500 . ?
C6A H6A 0.9500 . ?
C7A C12A 1.388(7) . ?
C7A C8A 1.428(7) . ?
C7A H7A 0.9500 . ?
C8A C9A 1.398(7) . ?
C8A H8A 0.9500 . ?
C9A C10A 1.401(8) . ?
C9A H9A 0.9500 . ?
C10A C11A 1.385(8) . ?
C10A H10A 0.9500 . ?
C11A C12A 1.417(8) . ?
C11A H11A 0.9500 . ?
C12A H12A 0.9500 . ?
F1C C7C 1.333(8) . ?
F2C C7C 1.296(8) . ?
F3C C7C 1.315(8) . ?
F22C C32C 1.273(7) . ?
F23C C32C 1.295(7) . ?
F24C C32C 1.312(8) . ?
C1C C2C 1.392(6) . ?
C1C C6C 1.402(6) . ?
C1C B2 1.633(5) . ?
C2C C3C 1.395(7) . ?
C2C H2C 0.9500 . ?
C3C C4C 1.385(8) . ?
C3C C7C 1.495(8) . ?
C4C C5C 1.386(7) . ?
C4C H4C 0.9500 . ?
C5C C6C 1.394(6) . ?
C5C C8C 1.490(7) . ?
C6C H6C 0.9500 . ?
C8C F5C 1.278(7) . ?
C8C F4D 1.312(7) . ?
C8C F6C 1.340(6) . ?
C8C F4C 1.345(7) . ?
C8C F6D 1.346(7) . ?
C8C F5D 1.392(7) . ?
C9C C10C 1.400(6) . ?
C9C C14C 1.402(6) . ?
C9C B2 1.636(5) . ?
C10C C11C 1.393(7) . ?
C10C H10C 0.9500 . ?
C11C C12C 1.388(7) . ?
C11C C15C 1.495(7) . ?
C12C C13C 1.390(7) . ?
C12C H12C 0.9500 . ?
C13C C14C 1.385(6) . ?
C13C C16C 1.500(6) . ?
C14C H14C 0.9500 . ?
C15C F8C 1.312(7) . ?
C15C F8CA 1.323(8) . ?
C15C F9CA 1.326(8) . ?
C15C F9C 1.332(7) . ?
C15C F7C 1.361(7) . ?
C15C F7CA 1.379(8) . ?
C16C F12E 1.318(8) . ?
C16C F12C 1.321(6) . ?
C16C F11C 1.323(6) . ?
C16C F10E 1.332(8) . ?
C16C F10C 1.343(6) . ?
C16C F11E 1.348(8) . ?
C17C C22C 1.392(4) . ?
C17C C18C 1.393(6) . ?
C17C B2 1.653(5) . ?
C18C C19C 1.392(6) . ?
C18C H18C 0.9500 . ?
C19C C20C 1.375(7) . ?
C19C C23C 1.493(7) . ?
C20C C21C 1.384(7) . ?
C20C H20C 0.9500 . ?
C21C C22C 1.389(6) . ?
C21C C24C 1.491(7) . ?
C22C H22C 0.9500 . ?
C23C F14E 1.302(8) . ?
C23C F13C 1.315(7) . ?
C23C F15C 1.326(6) . ?
C23C F15E 1.339(8) . ?
C23C F14C 1.345(6) . ?
C23C F13E 1.348(7) . ?
C24C F16C 1.276(6) . ?
C24C F17C 1.301(7) . ?
C24C F18E 1.305(7) . ?
C24C F17E 1.306(8) . ?
C24C F18C 1.385(6) . ?
C24C F16E 1.398(7) . ?
C25C C26C 1.401(6) . ?
C25C C30C 1.403(6) . ?
C25C B2 1.640(7) . ?
C26C C27C 1.383(7) . ?
C26C H26C 0.9500 . ?
C27C C28C 1.390(6) . ?
C27C C31C 1.496(7) . ?
C28C C29C 1.372(7) . ?
C28C H28C 0.9500 . ?
C29C C30C 1.395(7) . ?
C29C C32C 1.486(7) . ?
C30C H30C 0.9500 . ?
C31C F19C 1.317(5) . ?
C31C F19E 1.328(9) . ?
C31C F20E 1.329(9) . ?
C31C F20C 1.337(5) . ?
C31C F21C 1.350(6) . ?
C31C F21E 1.353(9) . ?
C1D Cl2D 1.724(9) . ?
C1D Cl1D 1.729(11) . ?
C1D H1DA 0.9900 . ?
C1D H1DB 0.9900 . ?
F4B C8B 1.323(7) . ?
F5B C8B 1.333(8) . ?
F6B C8B 1.327(7) . ?
F16B C24B 1.325(6) . ?
F17B C24B 1.323(7) . ?
F18B C24B 1.332(7) . ?
F19B C31B 1.311(7) . ?
F20B C31B 1.276(7) . ?
F21B C31B 1.371(8) . ?
F22B C32B 1.305(6) . ?
F23B C32B 1.345(6) . ?
F24B C32B 1.324(6) . ?
C1B C6B 1.399(6) . ?
C1B C2B 1.403(6) . ?
C1B B1 1.643(7) . ?
C2B C3B 1.400(7) . ?
C2B H2B 0.9500 . ?
C3B C4B 1.367(7) . ?
C3B C7B 1.490(7) . ?
C4B C5B 1.390(7) . ?
C4B H4B 0.9500 . ?
C5B C6B 1.395(6) . ?
C5B C8B 1.506(8) . ?
C6B H6B 0.9500 . ?
C7B F3BA 1.271(7) . ?
C7B F1B 1.282(6) . ?
C7B F2B 1.333(6) . ?
C7B F2BA 1.353(8) . ?
C7B F1BA 1.371(8) . ?
C7B F3B 1.380(6) . ?
C9B C14B 1.396(6) . ?
C9B C10B 1.399(6) . ?
C9B B1 1.639(6) . ?
C10B C11B 1.396(6) . ?
C10B H10B 0.9500 . ?
C11B C12B 1.378(6) . ?
C11B C15B 1.487(6) . ?
C12B C13B 1.387(6) . ?
C12B H12B 0.9500 . ?
C13B C14B 1.396(6) . ?
C13B C16B 1.483(6) . ?
C14B H14B 0.9500 . ?
C15B F9B 1.278(7) . ?
C15B F7BA 1.293(7) . ?
C15B F9BA 1.297(6) . ?
C15B F7B 1.319(7) . ?
C15B F8B 1.374(7) . ?
C15B F8BA 1.392(7) . ?
C16B F10B 1.293(6) . ?
C16B F12D 1.305(7) . ?
C16B F11B 1.307(7) . ?
C16B F11D 1.311(7) . ?
C16B F10D 1.357(7) . ?
C16B F12B 1.359(7) . ?
C17B C22B 1.398(6) . ?
C17B C18B 1.401(6) . ?
C17B B1 1.640(7) . ?
C18B C19B 1.392(6) . ?
C18B H18B 0.9500 . ?
C19B C20B 1.386(6) . ?
C19B C23B 1.492(6) . ?
C20B C21B 1.385(6) . ?
C20B H20B 0.9500 . ?
C21B C22B 1.391(7) . ?
C21B C24B 1.495(7) . ?
C22B H22B 0.9500 . ?
C23B F15D 1.294(7) . ?
C23B F13B 1.309(6) . ?
C23B F15B 1.317(6) . ?
C23B F13D 1.326(7) . ?
C23B F14D 1.365(7) . ?
C23B F14B 1.382(6) . ?
C25B C30B 1.394(6) . ?
C25B C26B 1.409(6) . ?
C25B B1 1.650(7) . ?
C26B C27B 1.384(7) . ?
C26B H26B 0.9500 . ?
C27B C28B 1.390(7) . ?
C27B C31B 1.497(7) . ?
C28B C29B 1.379(6) . ?
C28B H28B 0.9500 . ?
C29B C30B 1.394(6) . ?
C29B C32B 1.500(6) . ?
C30B H30B 0.9500 . ?
Cl1E C1E 1.791(12) . ?
Cl1E C1E 1.873(13) 2_677 ?
C1E Cl1E 1.873(13) 2_677 ?
C1E H1EA 0.9900 . ?
C1E H1EB 0.9900 . ?
C1F C6F 1.3899 . ?
C1F C2F 1.3901 . ?
C1F H1FA 0.9600 . ?
C2F C3F 1.3899 . ?
C2F H2FA 0.9601 . ?
C3F C4F 1.3902 . ?
C3F H3FA 0.9597 . ?
C4F C5F 1.3902 . ?
C4F H4FA 0.9601 . ?
C5F C6F 1.3900 . ?
C5F H5FA 0.9600 . ?
C6F H6FA 0.9602 . ?

loop_
_geom_hbond_atom_site_label_D
_geom_hbond_atom_site_label_H
_geom_hbond_atom_site_label_A
_geom_hbond_distance_DH
_geom_hbond_distance_HA
_geom_hbond_distance_DA
_geom_hbond_angle_DHA
_geom_hbond_site_symmetry_A
N1 H1N Cl1 0.88 2.40 3.143(3) 142.1 .
N4 H4N Cl1 0.88 2.33 3.107(4) 147.7 .
N5 H5N Cl2 0.88 2.45 3.062(3) 127.2 .
N8 H8N Cl2 0.88 2.44 3.067(3) 128.9 .
